data_7104457
loop_
_publ_author_name
'Ie, Yutaka'
'Han, Aihong'
'Otsubo, Tetsuo'
'Aso, Yoshio'

_publ_section_title
;
 Completely encapsulated oligothiophenes up to 12-mer.
;
_journal_issue 21
_journal_name_full 'Chemical communications (Cambridge, England)'
_journal_page_first 3020
_journal_page_last 3022
_journal_paper_doi 10.1039/b901354g
_journal_volume 34
_journal_year 2009
_chemical_formula_moiety 'C172 H202 Cl6 O8 S4 Si8 '
_chemical_formula_sum 'C172 H202 Cl6 O8 S4 Si8'
_chemical_formula_weight 2963.13
_space_group_IT_number 2
_symmetry_cell_setting triclinic
_symmetry_Int_Tables_number 2
_symmetry_space_group_name_Hall '-P 1'
_symmetry_space_group_name_H-M 'P -1'
_cell_angle_alpha 99.06(3)
_cell_angle_beta 104.91(4)
_cell_angle_gamma 69.86(2)
_cell_formula_units_Z 1
_cell_length_a 17.389(6)
_cell_length_b 20.834(5)
_cell_length_c 13.144(6)
_cell_measurement_reflns_used 25
_cell_measurement_temperature 198.1
_cell_measurement_theta_max 12.5
_cell_measurement_theta_min 11.0
_cell_volume 4308(3)
_computing_cell_refinement WinAFC
_computing_data_collection WinAFC
_computing_data_reduction CrystalStructure
_computing_publication_material 'CrystalStructure 3.8'
_computing_structure_refinement CRYSTALS
_computing_structure_solution SIR92
_diffrn_measured_fraction_theta_full 0.999
_diffrn_measured_fraction_theta_max 0.999
_diffrn_measurement_device_type 'Rigaku AFC7R'
_diffrn_measurement_method \w
_diffrn_radiation_type 'Mo K\a'
_diffrn_radiation_wavelength 0.71069
_diffrn_reflns_av_R_equivalents 0.028
_diffrn_reflns_limit_h_max 24
_diffrn_reflns_limit_h_min -23
_diffrn_reflns_limit_k_max 29
_diffrn_reflns_limit_k_min -28
_diffrn_reflns_limit_l_max 9
_diffrn_reflns_limit_l_min -18
_diffrn_reflns_number 29245
_diffrn_reflns_theta_full 27.50
_diffrn_reflns_theta_max 27.50
_diffrn_standards_decay_% -3.78
_diffrn_standards_interval_count 0
_diffrn_standards_number 3
_exptl_absorpt_coefficient_mu 0.256
_exptl_absorpt_correction_type none
_exptl_crystal_colour colorless
_exptl_crystal_density_diffrn 1.142
_exptl_crystal_density_method 'not measured'
_exptl_crystal_description prismatic
_exptl_crystal_F_000 1576.00
_exptl_crystal_size_max 0.50
_exptl_crystal_size_mid 0.25
_exptl_crystal_size_min 0.18
_refine_diff_density_max 2.52
_refine_diff_density_min -1.10
_refine_ls_extinction_method none
_refine_ls_goodness_of_fit_ref 2.081
_refine_ls_hydrogen_treatment refall
_refine_ls_number_parameters 993
_refine_ls_number_reflns 14853
_refine_ls_R_factor_gt 0.0788
_refine_ls_shift/su_max 0.4464
_refine_ls_structure_factor_coef F
_refine_ls_weighting_details 'w = 1.0'
_refine_ls_weighting_scheme unit
_refine_ls_wR_factor_ref 0.0947
_reflns_number_gt 14853
_reflns_number_total 19780
_reflns_threshold_expression F^2^>2.0\s(F^2^)
_cod_data_source_file b901354g.txt
_cod_data_source_block '_4T'
_cod_original_formula_sum 'C172 H202 Cl6 O8 S4 Si8 '
_cod_database_code 7104457

loop_
_symmetry_equiv_pos_site_id
_symmetry_equiv_pos_as_xyz
1 +X,+Y,+Z
2 -X,-Y,-Z

loop_
_atom_site_label
_atom_site_type_symbol
_atom_site_fract_x
_atom_site_fract_y
_atom_site_fract_z
_atom_site_U_iso_or_equiv
_atom_site_adp_type
_atom_site_occupancy
_atom_site_symmetry_multiplicity
_atom_site_calc_flag
_atom_site_refinement_flags
_atom_site_disorder_assembly
_atom_site_disorder_group
Cl(1) Cl 0.7488(4) 0.1820(4) 0.0263(8) 0.401(5) Uani 1.00 1 d . . .
Cl(2) Cl 0.8764(5) 0.0762(3) 0.1094(6) 0.354(4) Uani 1.00 1 d . . .
Cl(3) Cl 0.7842(8) 0.0619(4) -0.0926(6) 0.503(7) Uani 1.00 1 d . . .
S(1) S 0.86889(7) 0.52970(6) 0.51707(11) 0.0295(3) Uani 1.00 1 d . . .
S(2) S 1.11647(9) 0.20299(7) 0.42281(12) 0.0396(3) Uani 1.00 1 d . . .
Si(3) Si 1.12827(9) 0.20753(7) 0.90785(12) 0.0332(3) Uani 1.00 1 d . . .
Si(4) Si 0.77336(8) 0.42837(7) 0.70513(12) 0.0329(3) Uani 1.00 1 d . . .
Si(5) Si 0.54449(9) 0.59488(8) 0.23114(12) 0.0383(4) Uani 1.00 1 d . . .
Si(6) Si 0.40002(9) 0.80334(8) 0.57574(15) 0.0469(4) Uani 1.00 1 d . . .
O(7) O 1.0900(2) 0.24937(17) 0.8010(2) 0.0342(9) Uani 1.00 1 d . . .
O(8) O 0.5510(2) 0.62785(18) 0.3538(2) 0.0380(10) Uani 1.00 1 d . . .
O(9) O 1.11521(19) 0.23940(16) 0.5436(2) 0.0308(9) Uani 1.00 1 d . . .
O(10) O 0.4562(2) 0.72568(18) 0.5399(3) 0.0467(11) Uani 1.00 1 d . . .
C(1) C 0.7806(13) 0.0965(11) 0.032(2) 0.287(12) Uani 1.00 1 d . . .
C(11) C 0.7816(2) 0.4854(2) 0.6281(3) 0.0283(12) Uani 1.00 1 d . . .
C(12) C 1.0582(2) 0.3289(2) 0.6723(3) 0.0260(12) Uani 1.00 1 d . . .
C(13) C 0.9770(2) 0.4880(2) 0.5278(3) 0.0257(12) Uani 1.00 1 d . . .
C(14) C 1.0026(2) 0.4360(2) 0.5916(3) 0.0261(12) Uani 1.00 1 d . . .
C(15) C 0.6441(2) 0.5307(2) 0.6513(4) 0.0311(13) Uani 1.00 1 d . . .
C(16) C 0.7065(2) 0.5371(2) 0.6059(3) 0.0284(12) Uani 1.00 1 d . . .
C(17) C 0.5783(2) 0.6252(2) 0.5417(4) 0.0314(13) Uani 1.00 1 d . . .
C(18) C 1.0413(2) 0.2761(2) 0.5818(3) 0.0290(12) Uani 1.00 1 d . . .
C(19) C 0.9725(2) 0.3698(2) 0.7027(3) 0.0280(12) Uani 1.00 1 d . . .
C(20) C 1.1700(3) 0.2623(2) 1.0196(4) 0.0355(14) Uani 1.00 1 d . . .
C(21) C 0.5360(3) 0.5990(2) 0.4355(4) 0.0347(14) Uani 1.00 1 d . . .
C(22) C 0.8612(2) 0.4756(2) 0.6001(3) 0.0261(12) Uani 1.00 1 d . . .
C(23) C 1.0326(3) 0.2630(2) 0.3280(3) 0.0326(14) Uani 1.00 1 d . . .
C(24) C 1.0854(2) 0.3823(2) 0.6329(3) 0.0277(12) Uani 1.00 1 d . . .
C(25) C 1.1225(2) 0.2939(2) 0.7659(3) 0.0302(13) Uani 1.00 1 d . . .
C(26) C 0.9386(2) 0.4287(2) 0.6322(3) 0.0265(12) Uani 1.00 1 d . . .
C(27) C 0.6703(3) 0.4747(2) 0.7076(4) 0.0410(16) Uani 1.00 1 d . . .
C(28) C 0.5456(2) 0.7027(2) 0.5541(4) 0.0393(15) Uani 1.00 1 d . . .
C(29) C 0.6751(2) 0.6015(2) 0.5504(4) 0.0300(13) Uani 1.00 1 d . . .
C(30) C 0.2952(3) 0.7964(3) 0.5706(4) 0.0466(17) Uani 1.00 1 d . . .
C(31) C 1.2269(3) 0.1871(2) 0.4087(4) 0.0392(15) Uani 1.00 1 d . . .
C(32) C 0.5648(3) 0.5907(2) 0.6293(4) 0.0357(14) Uani 1.00 1 d . . .
C(33) C 1.0967(3) 0.1189(2) 0.4114(4) 0.0358(15) Uani 1.00 1 d . . .
C(34) C 1.0969(3) 0.0915(2) 0.5001(4) 0.0426(16) Uani 1.00 1 d . . .
C(35) C 0.5968(3) 0.5000(3) 0.2347(4) 0.0430(16) Uani 1.00 1 d . . .
C(36) C 0.5553(3) 0.4517(3) 0.1953(4) 0.0475(18) Uani 1.00 1 d . . .
C(37) C 0.4309(3) 0.6150(2) 0.1645(4) 0.0365(15) Uani 1.00 1 d . . .
C(38) C 1.0303(3) 0.3305(2) 0.3320(4) 0.0428(16) Uani 1.00 1 d . . .
C(39) C 0.5956(3) 0.6403(3) 0.1697(4) 0.053(2) Uani 1.00 1 d . . .
C(40) C 1.0883(3) 0.0785(3) 0.3163(5) 0.0525(19) Uani 1.00 1 d . . .
C(41) C 0.9672(3) 0.2448(3) 0.2587(4) 0.0464(17) Uani 1.00 1 d . . .
C(42) C 0.2597(3) 0.6523(3) 0.0690(5) 0.057(2) Uani 1.00 1 d . . .
C(43) C 0.3708(3) 0.6637(2) 0.2148(4) 0.0413(16) Uani 1.00 1 d . . .
C(44) C 1.0382(3) 0.1809(3) 0.9224(4) 0.0481(18) Uani 1.00 1 d . . .
C(45) C 1.2169(3) 0.1296(2) 0.8826(4) 0.0462(16) Uani 1.00 1 d . . .
C(46) C 0.9033(3) 0.3575(3) 0.2000(4) 0.0553(19) Uani 1.00 1 d . . .
C(47) C 0.2370(3) 0.8466(3) 0.6204(5) 0.0542(19) Uani 1.00 1 d . . .
C(48) C 0.4486(3) 0.8255(3) 0.7148(5) 0.0534(18) Uani 1.00 1 d . . .
C(49) C 0.3176(3) 0.6056(3) 0.0172(4) 0.0541(19) Uani 1.00 1 d . . .
C(50) C 0.9665(3) 0.3778(3) 0.2685(4) 0.0522(18) Uani 1.00 1 d . . .
C(51) C 1.2522(3) 0.2616(2) 1.0325(4) 0.0483(17) Uani 1.00 1 d . . .
C(52) C 0.4017(3) 0.5877(3) 0.0649(4) 0.0452(17) Uani 1.00 1 d . . .
C(53) C 1.2859(4) 0.3058(3) 1.1064(5) 0.063(2) Uani 1.00 1 d . . .
C(54) C 0.2858(3) 0.6813(3) 0.1672(5) 0.0494(18) Uani 1.00 1 d . . .
C(55) C 0.6807(3) 0.4742(3) 0.2908(5) 0.058(2) Uani 1.00 1 d . . .
C(56) C 1.0898(3) 0.0267(3) 0.4966(6) 0.061(2) Uani 1.00 1 d . . .
C(57) C 0.9644(4) 0.5123(3) 1.0301(5) 0.072(2) Uani 1.00 1 d . . .
C(58) C 0.7192(4) 0.4057(3) 0.3054(5) 0.072(2) Uani 1.00 1 d . . .
C(59) C 0.1339(3) 0.7909(3) 0.5506(5) 0.070(2) Uani 1.00 1 d . . .
C(60) C 1.1229(4) 0.3098(3) 1.0867(4) 0.0519(19) Uani 1.00 1 d . . .
C(61) C 0.2700(3) 0.7429(3) 0.5119(5) 0.059(2) Uani 1.00 1 d . . .
C(62) C 0.9032(3) 0.2913(3) 0.1949(5) 0.059(2) Uani 1.00 1 d . . .
C(63) C 0.1568(3) 0.8445(3) 0.6099(5) 0.062(2) Uani 1.00 1 d . . .
C(64) C 0.5916(4) 0.6154(4) 0.0528(5) 0.085(2) Uani 1.00 1 d . . .
C(65) C 0.5943(4) 0.3820(3) 0.2077(5) 0.058(2) Uani 1.00 1 d . . .
C(66) C 1.0825(4) -0.0115(3) 0.4021(7) 0.071(2) Uani 1.00 1 d . . .
C(67) C 0.3879(4) 0.8658(3) 0.4789(6) 0.064(2) Uani 1.00 1 d . . .
C(68) C 1.2375(5) 0.3521(3) 1.1684(5) 0.066(2) Uani 1.00 1 d . . .
C(69) C 1.2494(3) 0.2527(3) 0.4298(6) 0.068(2) Uani 1.00 1 d . . .
C(70) C 1.2696(3) 0.0866(3) 0.9601(5) 0.061(2) Uani 1.00 1 d . . .
C(71) C 1.1567(5) 0.3541(3) 1.1596(5) 0.062(2) Uani 1.00 1 d . . .
C(72) C 0.1898(4) 0.7401(3) 0.5012(5) 0.074(2) Uani 1.00 1 d . . .
C(73) C 1.0811(4) 0.0140(3) 0.3123(6) 0.070(2) Uani 1.00 1 d . . .
C(74) C 1.2857(3) 0.1371(3) 0.4898(6) 0.074(2) Uani 1.00 1 d . . .
C(75) C 0.8926(5) 0.4854(3) 0.9820(7) 0.087(3) Uani 1.00 1 d . . .
C(76) C 0.6758(4) 0.3595(3) 0.2627(5) 0.068(2) Uani 1.00 1 d . . .
C(77) C 0.4275(4) 0.8065(3) 0.7966(6) 0.073(2) Uani 1.00 1 d . . .
C(78) C 0.3412(5) 0.9386(3) 0.5147(7) 0.097(3) Uani 1.00 1 d . . .
C(79) C 0.5251(5) 0.8498(4) 0.9261(8) 0.100(3) Uani 1.00 1 d . . .
C(80) C 1.0602(4) 0.1465(3) 1.0240(5) 0.074(2) Uani 1.00 1 d . . .
C(81) C 0.6872(4) 0.6303(4) 0.2271(5) 0.085(2) Uani 1.00 1 d . . .
C(82) C 0.9579(3) 0.2429(3) 0.9202(6) 0.074(2) Uani 1.00 1 d . . .
C(83) C 1.3323(4) 0.0268(3) 0.9353(7) 0.091(2) Uani 1.00 1 d . . .
C(84) C 0.4641(5) 0.8183(4) 0.9017(7) 0.097(3) Uani 1.00 1 d . . .
C(85) C 1.2372(4) 0.1567(4) 0.2986(6) 0.088(3) Uani 1.00 1 d . . .
C(86) C 0.5111(4) 0.8561(3) 0.7442(7) 0.078(2) Uani 1.00 1 d . . .
C(87) C 0.5472(5) 0.7171(3) 0.1786(6) 0.090(3) Uani 1.00 1 d . . .
C(89) C 0.5489(5) 0.8675(4) 0.8470(9) 0.097(3) Uani 1.00 1 d . . .
C(91) C 0.4718(5) 0.8651(4) 0.4607(8) 0.135(4) Uani 1.00 1 d . . .
C(92) C 1.0202(4) 0.1305(3) 0.8278(6) 0.084(2) Uani 1.00 1 d . . .
C(93) C 1.2902(7) 0.0525(5) 0.7564(7) 0.149(4) Uani 1.00 1 d . . .
C(95) C 1.2294(4) 0.1114(3) 0.7812(5) 0.090(2) Uani 1.00 1 d . . .
C(96) C 0.3349(7) 0.8475(4) 0.3744(7) 0.129(4) Uani 1.00 1 d . . .
C(97) C 0.8192(5) 0.5168(4) 1.0341(8) 0.115(3) Uani 1.00 1 d . . .
C(98) C 1.3400(6) 0.0102(4) 0.8337(8) 0.128(3) Uani 1.00 1 d . . .
H(1) H 0.9988 0.2990 0.5259 0.033 Uiso 1.00 1 c R . .
H(2) H 1.0228 0.2446 0.6066 0.033 Uiso 1.00 1 c R . .
H(3) H 0.9363 0.3427 0.6881 0.033 Uiso 1.00 1 c R . .
H(4) H 0.9802 0.3859 0.7752 0.033 Uiso 1.00 1 c R . .
H(5) H 0.4773 0.6121 0.4312 0.041 Uiso 1.00 1 c R . .
H(6) H 0.5583 0.5504 0.4277 0.041 Uiso 1.00 1 c R . .
H(7) H 1.1194 0.4015 0.6892 0.032 Uiso 1.00 1 c R . .
H(8) H 1.1150 0.3623 0.5784 0.032 Uiso 1.00 1 c R . .
H(9) H 1.1325 0.3273 0.8213 0.034 Uiso 1.00 1 c R . .
H(10) H 1.1736 0.2681 0.7451 0.034 Uiso 1.00 1 c R . .
H(11) H 0.5606 0.7209 0.5029 0.044 Uiso 1.00 1 c R . .
H(12) H 0.5698 0.7181 0.6228 0.044 Uiso 1.00 1 c R . .
H(13) H 0.6987 0.6350 0.5902 0.035 Uiso 1.00 1 c R . .
H(14) H 0.6877 0.5927 0.4824 0.035 Uiso 1.00 1 c R . .
H(15) H 0.5169 0.5759 0.6051 0.041 Uiso 1.00 1 c R . .
H(16) H 0.5587 0.6213 0.6905 0.041 Uiso 1.00 1 c R . .
H(17) H 1.1020 0.1177 0.5660 0.051 Uiso 1.00 1 c R . .
H(18) H 0.4983 0.4671 0.1584 0.056 Uiso 1.00 1 c R . .
H(19) H 1.0736 0.3448 0.3796 0.049 Uiso 1.00 1 c R . .
H(20) H 1.0875 0.0956 0.2531 0.065 Uiso 1.00 1 c R . .
H(21) H 0.9664 0.1991 0.2549 0.056 Uiso 1.00 1 c R . .
H(22) H 0.2017 0.6646 0.0366 0.064 Uiso 1.00 1 c R . .
H(23) H 0.3885 0.6848 0.2822 0.048 Uiso 1.00 1 c R . .
H(24) H 0.8595 0.3894 0.1559 0.061 Uiso 1.00 1 c R . .
H(25) H 0.2529 0.8833 0.6627 0.061 Uiso 1.00 1 c R . .
H(26) H 0.2996 0.5858 -0.0511 0.062 Uiso 1.00 1 c R . .
H(27) H 0.9667 0.4237 0.2722 0.059 Uiso 1.00 1 c R . .
H(28) H 1.2866 0.2296 0.9896 0.056 Uiso 1.00 1 c R . .
H(29) H 0.4411 0.5555 0.0282 0.052 Uiso 1.00 1 c R . .
H(30) H 1.3424 0.3038 1.1133 0.077 Uiso 1.00 1 c R . .
H(31) H 0.2457 0.7135 0.2029 0.056 Uiso 1.00 1 c R . .
H(32) H 0.7115 0.5051 0.3193 0.064 Uiso 1.00 1 c R . .
H(33) H 1.0901 0.0090 0.5591 0.077 Uiso 1.00 1 c R . .
H(34) H 0.7755 0.3899 0.3446 0.073 Uiso 1.00 1 c R . .
H(35) H 0.0790 0.7890 0.5436 0.081 Uiso 1.00 1 c R . .
H(36) H 1.0669 0.3115 1.0822 0.060 Uiso 1.00 1 c R . .
H(37) H 0.3086 0.7074 0.4783 0.066 Uiso 1.00 1 c R . .
H(38) H 0.8592 0.2774 0.1479 0.068 Uiso 1.00 1 c R . .
H(39) H 0.1179 0.8797 0.6436 0.072 Uiso 1.00 1 c R . .
H(40) H 0.6402 0.5775 0.0462 0.112 Uiso 1.00 1 c R . .
H(41) H 0.5890 0.6515 0.0147 0.112 Uiso 1.00 1 c R . .
H(42) H 0.5429 0.6018 0.0251 0.112 Uiso 1.00 1 c R . .
H(43) H 0.5646 0.3503 0.1784 0.069 Uiso 1.00 1 c R . .
H(44) H 1.0782 -0.0560 0.3991 0.088 Uiso 1.00 1 c R . .
H(45) H 1.2599 0.3831 1.2179 0.079 Uiso 1.00 1 c R . .
H(46) H 1.2349 0.2740 0.3656 0.086 Uiso 1.00 1 c R . .
H(47) H 1.3080 0.2425 0.4581 0.086 Uiso 1.00 1 c R . .
H(48) H 1.2194 0.2829 0.4789 0.086 Uiso 1.00 1 c R . .
H(49) H 1.2633 0.0979 1.0311 0.063 Uiso 1.00 1 c R . .
H(50) H 1.1234 0.3861 1.2038 0.073 Uiso 1.00 1 c R . .
H(51) H 0.1736 0.7033 0.4598 0.086 Uiso 1.00 1 c R . .
H(52) H 1.0753 -0.0126 0.2467 0.087 Uiso 1.00 1 c R . .
H(53) H 1.3018 0.1621 0.5541 0.089 Uiso 1.00 1 c R . .
H(54) H 1.3343 0.1103 0.4641 0.089 Uiso 1.00 1 c R . .
H(55) H 1.2579 0.1079 0.5018 0.089 Uiso 1.00 1 c R . .
H(56) H 0.8748 0.4948 0.9097 0.105 Uiso 1.00 1 c R . .
H(57) H 0.9122 0.4373 0.9873 0.105 Uiso 1.00 1 c R . .
H(58) H 0.7027 0.3120 0.2716 0.076 Uiso 1.00 1 c R . .
H(59) H 0.3859 0.7843 0.7805 0.081 Uiso 1.00 1 c R . .
H(60) H 0.2825 0.9476 0.4882 0.114 Uiso 1.00 1 c R . .
H(61) H 0.3590 0.9698 0.4886 0.114 Uiso 1.00 1 c R . .
H(62) H 0.3528 0.9440 0.5897 0.114 Uiso 1.00 1 c R . .
H(63) H 0.5504 0.8587 0.9977 0.095 Uiso 1.00 1 c R . .
H(64) H 1.0859 0.0985 1.0116 0.094 Uiso 1.00 1 c R . .
H(65) H 1.0105 0.1545 1.0484 0.094 Uiso 1.00 1 c R . .
H(66) H 1.0979 0.1649 1.0759 0.094 Uiso 1.00 1 c R . .
H(67) H 0.6894 0.6656 0.2820 0.111 Uiso 1.00 1 c R . .
H(68) H 0.7183 0.6320 0.1784 0.111 Uiso 1.00 1 c R . .
H(69) H 0.7106 0.5870 0.2562 0.111 Uiso 1.00 1 c R . .
H(70) H 0.9560 0.2629 0.9900 0.090 Uiso 1.00 1 c R . .
H(71) H 0.9101 0.2284 0.8912 0.090 Uiso 1.00 1 c R . .
H(72) H 0.9581 0.2758 0.8779 0.090 Uiso 1.00 1 c R . .
H(73) H 1.3686 -0.0020 0.9892 0.090 Uiso 1.00 1 c R . .
H(74) H 0.4471 0.8050 0.9561 0.104 Uiso 1.00 1 c R . .
H(75) H 1.2545 0.1081 0.2968 0.110 Uiso 1.00 1 c R . .
H(76) H 1.2785 0.1703 0.2803 0.110 Uiso 1.00 1 c R . .
H(77) H 1.1853 0.1727 0.2497 0.110 Uiso 1.00 1 c R . .
H(78) H 0.5283 0.8698 0.6904 0.089 Uiso 1.00 1 c R . .
H(79) H 0.5027 0.7284 0.1180 0.117 Uiso 1.00 1 c R . .
H(80) H 0.5840 0.7427 0.1831 0.117 Uiso 1.00 1 c R . .
H(81) H 0.5247 0.7280 0.2401 0.117 Uiso 1.00 1 c R . .
H(82) H 0.5920 0.8881 0.8632 0.106 Uiso 1.00 1 c R . .
H(83) H 0.4920 0.8972 0.5102 0.170 Uiso 1.00 1 c R . .
H(84) H 0.4638 0.8772 0.3911 0.170 Uiso 1.00 1 c R . .
H(85) H 0.5115 0.8205 0.4693 0.170 Uiso 1.00 1 c R . .
H(86) H 0.9803 0.1553 0.7717 0.109 Uiso 1.00 1 c R . .
H(87) H 0.9986 0.0995 0.8480 0.109 Uiso 1.00 1 c R . .
H(88) H 1.0708 0.1056 0.8051 0.109 Uiso 1.00 1 c R . .
H(89) H 1.2973 0.0412 0.6858 0.142 Uiso 1.00 1 c R . .
H(90) H 1.1950 0.1404 0.7267 0.085 Uiso 1.00 1 c R . .
H(91) H 0.3705 0.8157 0.3326 0.157 Uiso 1.00 1 c R . .
H(92) H 0.3041 0.8877 0.3382 0.157 Uiso 1.00 1 c R . .
H(93) H 0.2970 0.8275 0.3871 0.157 Uiso 1.00 1 c R . .
H(94) H 0.8251 0.4900 1.0896 0.143 Uiso 1.00 1 c R . .
H(95) H 0.7692 0.5176 0.9830 0.143 Uiso 1.00 1 c R . .
H(96) H 0.8165 0.5623 1.0619 0.143 Uiso 1.00 1 c R . .
H(97) H 1.3810 -0.0311 0.8162 0.124 Uiso 1.00 1 c R . .
H(98) H 0.6366 0.4628 0.7432 0.052 Uiso 1.00 1 c R . .
H(99) H 0.7435 0.0830 0.0598 0.330 Uiso 1.00 1 c R . .
H(100) H 0.9440 0.5610 1.0331 0.083 Uiso 1.00 1 c R . .
H(101) H 0.9877 0.4978 1.0997 0.083 Uiso 1.00 1 c R . .

loop_
_atom_site_aniso_label
_atom_site_aniso_U_11
_atom_site_aniso_U_22
_atom_site_aniso_U_33
_atom_site_aniso_U_12
_atom_site_aniso_U_13
_atom_site_aniso_U_23
Cl(1) 0.332(8) 0.273(7) 0.646(16) -0.147(7) 0.084(9) 0.096(9)
Cl(2) 0.368(9) 0.345(8) 0.331(8) -0.152(7) -0.023(7) 0.049(6)
Cl(3) 0.98(2) 0.370(10) 0.202(6) -0.246(13) 0.161(10) 0.025(6)
S(1) 0.0179(5) 0.0255(6) 0.0442(8) -0.0020(4) 0.0074(5) 0.0105(5)
S(2) 0.0374(7) 0.0346(7) 0.0465(8) -0.0112(6) 0.0106(6) 0.0007(6)
Si(3) 0.0337(7) 0.0276(7) 0.0320(8) -0.0058(6) -0.0003(6) 0.0059(6)
Si(4) 0.0232(6) 0.0277(7) 0.0507(9) 0.0001(5) 0.0160(6) 0.0167(6)
Si(5) 0.0276(7) 0.0493(9) 0.0363(9) -0.0113(6) 0.0046(6) 0.0045(7)
Si(6) 0.0265(7) 0.0333(8) 0.0712(12) 0.0002(6) 0.0122(8) -0.0038(8)
O(7) 0.0330(19) 0.0327(19) 0.034(2) -0.0111(15) -0.0036(15) 0.0098(16)
O(8) 0.0340(19) 0.042(2) 0.037(2) -0.0137(16) 0.0033(16) 0.0043(17)
O(9) 0.0263(17) 0.0304(18) 0.0285(19) -0.0034(14) 0.0052(14) -0.0040(15)
O(10) 0.0218(18) 0.033(2) 0.075(2) 0.0009(15) 0.0097(18) -0.0039(19)
C(1) 0.24(2) 0.23(2) 0.36(2) -0.111(17) -0.12(2) 0.14(2)
C(11) 0.022(2) 0.026(2) 0.035(2) -0.0056(19) 0.008(2) 0.000(2)
C(12) 0.021(2) 0.024(2) 0.029(2) -0.0034(18) 0.003(2) 0.004(2)
C(13) 0.015(2) 0.023(2) 0.035(2) -0.0026(18) 0.0044(19) 0.003(2)
C(14) 0.020(2) 0.021(2) 0.035(2) -0.0043(18) 0.006(2) 0.000(2)
C(15) 0.023(2) 0.034(2) 0.036(2) -0.005(2) 0.010(2) 0.004(2)
C(16) 0.024(2) 0.027(2) 0.031(2) -0.0063(19) 0.007(2) -0.003(2)
C(17) 0.019(2) 0.029(2) 0.042(3) -0.002(2) 0.008(2) 0.001(2)
C(18) 0.023(2) 0.029(2) 0.032(2) -0.0057(19) 0.001(2) 0.006(2)
C(19) 0.024(2) 0.025(2) 0.032(2) -0.0047(19) 0.006(2) 0.004(2)
C(20) 0.042(3) 0.028(2) 0.032(3) -0.009(2) 0.002(2) 0.005(2)
C(21) 0.025(2) 0.035(2) 0.042(3) -0.008(2) 0.007(2) 0.001(2)
C(22) 0.021(2) 0.021(2) 0.034(2) -0.0043(18) 0.007(2) 0.004(2)
C(23) 0.032(2) 0.036(2) 0.029(2) -0.009(2) 0.009(2) 0.002(2)
C(24) 0.020(2) 0.028(2) 0.032(2) -0.0042(19) 0.003(2) 0.003(2)
C(25) 0.026(2) 0.027(2) 0.031(2) -0.004(2) -0.000(2) 0.005(2)
C(26) 0.022(2) 0.022(2) 0.034(2) -0.0052(19) 0.006(2) 0.003(2)
C(27) 0.036(2) 0.041(3) 0.053(3) -0.010(2) 0.019(2) 0.011(2)
C(28) 0.021(2) 0.036(2) 0.053(3) -0.001(2) 0.008(2) -0.001(2)
C(29) 0.021(2) 0.032(2) 0.035(2) -0.003(2) 0.007(2) 0.008(2)
C(30) 0.026(2) 0.046(3) 0.059(4) -0.005(2) 0.007(2) -0.003(3)
C(31) 0.028(2) 0.035(2) 0.056(3) -0.007(2) 0.017(2) 0.001(2)
C(32) 0.026(2) 0.038(2) 0.040(3) -0.001(2) 0.012(2) 0.005(2)
C(33) 0.032(2) 0.029(2) 0.048(3) -0.012(2) 0.010(2) 0.000(2)
C(34) 0.039(3) 0.035(3) 0.054(3) -0.009(2) 0.012(2) 0.007(2)
C(35) 0.033(2) 0.053(3) 0.038(3) -0.006(2) 0.013(2) -0.001(2)
C(36) 0.044(3) 0.054(3) 0.042(3) -0.011(2) 0.012(2) 0.003(3)
C(37) 0.029(2) 0.044(3) 0.037(3) -0.012(2) 0.004(2) 0.009(2)
C(38) 0.045(3) 0.038(3) 0.041(3) -0.014(2) -0.001(2) 0.006(2)
C(39) 0.039(3) 0.077(4) 0.049(4) -0.026(3) 0.003(2) 0.016(3)
C(40) 0.068(4) 0.042(3) 0.054(4) -0.026(3) 0.017(3) -0.005(3)
C(41) 0.047(3) 0.051(3) 0.041(3) -0.020(2) 0.004(2) 0.003(2)
C(42) 0.028(3) 0.069(4) 0.064(4) -0.008(3) -0.003(3) 0.014(3)
C(43) 0.035(2) 0.040(3) 0.045(3) -0.009(2) 0.005(2) 0.005(2)
C(44) 0.050(3) 0.049(3) 0.048(3) -0.021(3) 0.004(2) 0.011(3)
C(45) 0.044(3) 0.033(3) 0.045(3) -0.004(2) -0.004(2) -0.002(2)
C(46) 0.043(3) 0.061(4) 0.048(3) -0.003(3) -0.002(3) 0.014(3)
C(47) 0.034(3) 0.050(3) 0.069(4) -0.007(2) 0.013(3) -0.009(3)
C(48) 0.031(3) 0.036(3) 0.077(5) 0.002(2) 0.008(3) -0.007(3)
C(49) 0.037(3) 0.072(4) 0.045(3) -0.017(3) -0.003(2) 0.002(3)
C(50) 0.059(3) 0.038(3) 0.049(3) -0.007(2) 0.004(3) 0.008(2)
C(51) 0.047(3) 0.044(3) 0.048(3) -0.015(2) 0.004(2) -0.005(2)
C(52) 0.032(2) 0.058(3) 0.041(3) -0.010(2) 0.007(2) 0.002(2)
C(53) 0.065(4) 0.068(4) 0.060(4) -0.039(3) -0.002(3) -0.001(3)
C(54) 0.034(3) 0.047(3) 0.060(4) -0.002(2) 0.009(2) 0.011(3)
C(55) 0.040(3) 0.060(4) 0.059(4) -0.006(3) 0.006(3) -0.003(3)
C(56) 0.051(3) 0.050(4) 0.091(5) -0.016(3) 0.021(3) 0.022(3)
C(57) 0.070(5) 0.055(4) 0.083(5) -0.014(3) 0.008(4) 0.012(4)
C(58) 0.047(4) 0.068(5) 0.068(5) 0.015(3) 0.003(3) 0.006(4)
C(59) 0.033(3) 0.089(5) 0.082(5) -0.018(3) 0.012(3) -0.013(4)
C(60) 0.055(3) 0.047(3) 0.050(3) -0.011(3) 0.013(3) -0.000(3)
C(61) 0.033(3) 0.060(4) 0.072(4) -0.009(3) 0.013(3) -0.015(3)
C(62) 0.046(3) 0.069(4) 0.055(4) -0.022(3) -0.009(3) 0.010(3)
C(63) 0.035(3) 0.066(4) 0.079(5) -0.006(3) 0.022(3) -0.004(3)
C(64) 0.070(5) 0.157(8) 0.053(4) -0.060(5) 0.018(3) 0.019(4)
C(65) 0.064(4) 0.047(3) 0.061(4) -0.011(3) 0.019(3) 0.007(3)
C(66) 0.064(4) 0.035(3) 0.120(7) -0.023(3) 0.024(4) -0.002(4)
C(67) 0.053(4) 0.044(3) 0.093(5) -0.001(3) 0.031(4) 0.005(3)
C(68) 0.104(6) 0.054(4) 0.039(3) -0.039(4) 0.001(4) -0.003(3)
C(69) 0.040(3) 0.046(3) 0.128(6) -0.020(3) 0.024(3) 0.014(4)
C(70) 0.058(4) 0.038(3) 0.062(4) -0.003(3) -0.012(3) 0.004(3)
C(71) 0.093(5) 0.044(3) 0.044(4) -0.018(3) 0.022(3) -0.014(3)
C(72) 0.052(4) 0.078(5) 0.085(5) -0.031(3) 0.012(4) -0.029(4)
C(73) 0.083(5) 0.049(4) 0.085(5) -0.035(3) 0.021(4) -0.017(4)
C(74) 0.029(3) 0.061(4) 0.131(6) -0.005(3) 0.011(3) 0.037(4)
C(75) 0.082(5) 0.065(5) 0.115(7) -0.021(4) 0.021(5) 0.013(4)
C(76) 0.067(4) 0.050(4) 0.073(5) 0.001(3) 0.019(4) 0.004(3)
C(77) 0.064(4) 0.066(4) 0.072(5) -0.018(3) -0.009(4) 0.005(4)
C(78) 0.096(6) 0.047(4) 0.141(8) 0.009(4) 0.050(5) 0.019(4)
C(79) 0.060(5) 0.088(6) 0.090(7) 0.011(4) -0.024(5) -0.027(5)
C(80) 0.078(5) 0.082(5) 0.076(5) -0.034(4) 0.015(4) 0.029(4)
C(81) 0.054(4) 0.146(7) 0.076(5) -0.059(4) 0.002(3) 0.028(5)
C(82) 0.041(3) 0.081(5) 0.102(6) -0.021(3) 0.013(3) 0.019(4)
C(83) 0.079(5) 0.048(4) 0.098(6) 0.015(3) -0.019(5) 0.014(4)
C(84) 0.083(6) 0.090(6) 0.087(6) -0.008(5) -0.009(5) 0.010(5)
C(85) 0.068(5) 0.115(6) 0.093(6) -0.031(4) 0.055(4) -0.026(5)
C(86) 0.042(3) 0.071(5) 0.109(6) -0.018(3) 0.013(4) -0.020(4)
C(87) 0.098(6) 0.083(5) 0.110(7) -0.040(5) 0.030(5) 0.034(5)
C(89) 0.053(5) 0.084(6) 0.126(8) -0.020(4) -0.005(5) -0.026(6)
C(91) 0.093(6) 0.100(7) 0.232(12) 0.012(5) 0.082(7) 0.091(7)
C(92) 0.092(5) 0.093(5) 0.087(5) -0.069(5) 0.008(4) -0.011(4)
C(93) 0.181(10) 0.103(7) 0.072(6) 0.068(7) 0.038(6) -0.011(5)
C(95) 0.096(5) 0.062(4) 0.055(4) 0.033(4) 0.007(4) -0.006(3)
C(96) 0.212(11) 0.095(7) 0.086(7) -0.058(7) 0.021(7) 0.021(5)
C(97) 0.085(6) 0.081(6) 0.192(10) -0.010(5) 0.063(7) 0.028(6)
C(98) 0.130(8) 0.069(6) 0.111(8) 0.045(5) 0.018(7) -0.015(5)

loop_
_atom_type_symbol
_atom_type_description
_atom_type_scat_dispersion_real
_atom_type_scat_dispersion_imag
_atom_type_scat_source
C C 0.003 0.002
;
International Tables for Crystallography
(1992, Vol. C, Tables 4.2.6.8 and 6.1.1.4)
;
H H 0.000 0.000
;
International Tables for Crystallography
(1992, Vol. C, Table 6.1.1.4)
;
O O 0.011 0.006
;
International Tables for Crystallography
(1992, Vol. C, Tables 4.2.6.8 and 6.1.1.4)
;
S S 0.125 0.123
;
International Tables for Crystallography
(1992, Vol. C, Tables 4.2.6.8 and 6.1.1.4)
;
Si Si 0.082 0.070
;
International Tables for Crystallography
(1992, Vol. C, Tables 4.2.6.8 and 6.1.1.4)
;
Cl Cl 0.148 0.159
;
International Tables for Crystallography
(1992, Vol. C, Tables 4.2.6.8 and 6.1.1.4)
;

loop_
_geom_angle_atom_site_label_1
_geom_angle_atom_site_label_2
_geom_angle_atom_site_label_3
_geom_angle
_geom_angle_publ_flag
_geom_angle_site_symmetry_1
_geom_angle_site_symmetry_2
_geom_angle_site_symmetry_3
C(13) S(1) C(22) 93.0(2) yes . . .
O(9) S(2) C(23) 108.08(18) yes . . .
O(9) S(2) C(31) 104.2(2) yes . . .
O(9) S(2) C(33) 109.7(2) yes . . .
C(23) S(2) C(31) 114.5(2) yes . . .
C(23) S(2) C(33) 110.7(2) yes . . .
C(31) S(2) C(33) 109.4(2) yes . . .
O(7) Si(3) C(20) 109.7(2) yes . . .
O(7) Si(3) C(44) 103.7(2) yes . . .
O(7) Si(3) C(45) 108.1(2) yes . . .
C(20) Si(3) C(44) 116.8(2) yes . . .
C(20) Si(3) C(45) 108.5(2) yes . . .
C(44) Si(3) C(45) 109.6(2) yes . . .
C(11) Si(4) C(27) 92.8(2) yes . . .
O(8) Si(5) C(35) 107.5(2) yes . . .
O(8) Si(5) C(37) 108.3(2) yes . . .
O(8) Si(5) C(39) 105.1(2) yes . . .
C(35) Si(5) C(37) 110.7(2) yes . . .
C(35) Si(5) C(39) 115.1(2) yes . . .
C(37) Si(5) C(39) 109.8(2) yes . . .
O(10) Si(6) C(30) 104.8(2) yes . . .
O(10) Si(6) C(48) 108.2(2) yes . . .
O(10) Si(6) C(67) 110.5(2) yes . . .
C(30) Si(6) C(48) 109.3(3) yes . . .
C(30) Si(6) C(67) 109.0(2) yes . . .
C(48) Si(6) C(67) 114.7(3) yes . . .
Si(3) O(7) C(25) 127.9(2) yes . . .
Si(5) O(8) C(21) 124.2(3) yes . . .
S(2) O(9) C(18) 124.8(2) yes . . .
Si(6) O(10) C(28) 124.5(3) yes . . .
Cl(1) C(1) Cl(2) 105.9(13) yes . . .
Cl(1) C(1) Cl(3) 106.1(15) yes . . .
Cl(2) C(1) Cl(3) 110.4(13) yes . . .
Si(4) C(11) C(16) 109.6(4) yes . . .
Si(4) C(11) C(22) 120.6(3) yes . . .
C(16) C(11) C(22) 129.7(5) yes . . .
C(18) C(12) C(19) 106.9(3) yes . . .
C(18) C(12) C(24) 110.2(4) yes . . .
C(18) C(12) C(25) 110.9(3) yes . . .
C(19) C(12) C(24) 105.4(3) yes . . .
C(19) C(12) C(25) 111.2(4) yes . . .
C(24) C(12) C(25) 112.1(4) yes . . .
S(1) C(13) C(13) 119.7(3) yes . . 2_766
S(1) C(13) C(14) 109.0(4) yes . . .
C(13) C(13) C(14) 131.3(3) yes 2_766 . .
C(13) C(14) C(24) 135.5(5) yes . . .
C(13) C(14) C(26) 114.7(3) yes . . .
C(24) C(14) C(26) 109.8(4) yes . . .
C(16) C(15) C(27) 113.8(4) yes . . .
C(16) C(15) C(32) 110.8(4) yes . . .
C(27) C(15) C(32) 135.3(5) yes . . .
C(11) C(16) C(15) 113.3(4) yes . . .
C(11) C(16) C(29) 135.6(5) yes . . .
C(15) C(16) C(29) 111.0(3) yes . . .
C(21) C(17) C(28) 110.4(3) yes . . .
C(21) C(17) C(29) 109.6(4) yes . . .
C(21) C(17) C(32) 108.4(4) yes . . .
C(28) C(17) C(29) 109.1(4) yes . . .
C(28) C(17) C(32) 113.2(4) yes . . .
C(29) C(17) C(32) 106.1(3) yes . . .
O(9) C(18) C(12) 110.8(3) yes . . .
C(12) C(19) C(26) 102.3(4) yes . . .
Si(3) C(20) C(51) 118.3(4) yes . . .
Si(3) C(20) C(60) 125.4(4) yes . . .
C(51) C(20) C(60) 116.1(5) yes . . .
O(8) C(21) C(17) 109.1(4) yes . . .
S(1) C(22) C(11) 121.0(3) yes . . .
S(1) C(22) C(26) 109.1(4) yes . . .
C(11) C(22) C(26) 129.8(5) yes . . .
S(2) C(23) C(38) 119.9(3) yes . . .
S(2) C(23) C(41) 123.0(4) yes . . .
C(38) C(23) C(41) 116.9(4) yes . . .
C(12) C(24) C(14) 103.2(3) yes . . .
O(7) C(25) C(12) 108.2(4) yes . . .
C(14) C(26) C(19) 111.3(3) yes . . .
C(14) C(26) C(22) 114.2(4) yes . . .
C(19) C(26) C(22) 134.5(5) yes . . .
Si(4) C(27) C(15) 110.4(4) yes . . .
O(10) C(28) C(17) 110.0(4) yes . . .
C(16) C(29) C(17) 103.5(4) yes . . .
Si(6) C(30) C(47) 121.5(4) yes . . .
Si(6) C(30) C(61) 121.2(4) yes . . .
C(47) C(30) C(61) 117.1(5) yes . . .
S(2) C(31) C(69) 111.4(3) yes . . .
S(2) C(31) C(74) 107.3(4) yes . . .
S(2) C(31) C(85) 110.7(4) yes . . .
C(69) C(31) C(74) 109.0(4) yes . . .
C(69) C(31) C(85) 108.4(6) yes . . .
C(74) C(31) C(85) 109.9(4) yes . . .
C(15) C(32) C(17) 103.3(4) yes . . .
S(2) C(33) C(34) 120.3(4) yes . . .
S(2) C(33) C(40) 122.9(5) yes . . .
C(34) C(33) C(40) 116.6(5) yes . . .
C(33) C(34) C(56) 122.3(5) yes . . .
Si(5) C(35) C(36) 124.0(3) yes . . .
Si(5) C(35) C(55) 119.6(4) yes . . .
C(36) C(35) C(55) 116.0(5) yes . . .
C(35) C(36) C(65) 122.5(5) yes . . .
Si(5) C(37) C(43) 118.8(3) yes . . .
Si(5) C(37) C(52) 124.1(4) yes . . .
C(43) C(37) C(52) 117.0(4) yes . . .
C(23) C(38) C(50) 122.0(5) yes . . .
Si(5) C(39) C(64) 110.4(5) yes . . .
Si(5) C(39) C(81) 112.1(5) yes . . .
Si(5) C(39) C(87) 107.7(5) yes . . .
C(64) C(39) C(81) 109.5(5) yes . . .
C(64) C(39) C(87) 109.2(5) yes . . .
C(81) C(39) C(87) 107.9(6) yes . . .
C(33) C(40) C(73) 121.4(6) yes . . .
C(23) C(41) C(62) 121.9(6) yes . . .
C(49) C(42) C(54) 120.1(5) yes . . .
C(37) C(43) C(54) 120.8(5) yes . . .
Si(3) C(44) C(80) 110.9(4) yes . . .
Si(3) C(44) C(82) 111.1(5) yes . . .
Si(3) C(44) C(92) 108.0(5) yes . . .
C(80) C(44) C(82) 109.5(5) yes . . .
C(80) C(44) C(92) 109.5(6) yes . . .
C(82) C(44) C(92) 107.8(4) yes . . .
Si(3) C(45) C(70) 123.4(4) yes . . .
Si(3) C(45) C(95) 119.2(4) yes . . .
C(70) C(45) C(95) 117.3(5) yes . . .
C(50) C(46) C(62) 120.2(5) yes . . .
C(30) C(47) C(63) 121.7(5) yes . . .
Si(6) C(48) C(77) 119.9(5) yes . . .
Si(6) C(48) C(86) 124.6(6) yes . . .
C(77) C(48) C(86) 115.3(6) yes . . .
C(42) C(49) C(52) 119.7(5) yes . . .
C(38) C(50) C(46) 119.3(6) yes . . .
C(20) C(51) C(53) 122.3(5) yes . . .
C(37) C(52) C(49) 122.2(5) yes . . .
C(51) C(53) C(68) 119.7(7) yes . . .
C(42) C(54) C(43) 120.2(5) yes . . .
C(35) C(55) C(58) 122.1(6) yes . . .
C(34) C(56) C(66) 119.2(7) yes . . .
C(57) C(57) C(75) 114.4(6) yes 2_767 . .
C(55) C(58) C(76) 119.8(5) yes . . .
C(63) C(59) C(72) 120.4(6) yes . . .
C(20) C(60) C(71) 121.3(6) yes . . .
C(30) C(61) C(72) 121.6(5) yes . . .
C(41) C(62) C(46) 119.7(6) yes . . .
C(47) C(63) C(59) 119.5(5) yes . . .
C(36) C(65) C(76) 119.3(6) yes . . .
C(56) C(66) C(73) 120.4(7) yes . . .
Si(6) C(67) C(78) 111.2(6) yes . . .
Si(6) C(67) C(91) 113.3(5) yes . . .
Si(6) C(67) C(96) 108.1(6) yes . . .
C(78) C(67) C(91) 108.1(6) yes . . .
C(78) C(67) C(96) 106.9(5) yes . . .
C(91) C(67) C(96) 109.0(8) yes . . .
C(53) C(68) C(71) 120.1(6) yes . . .
C(45) C(70) C(83) 120.9(6) yes . . .
C(60) C(71) C(68) 120.5(6) yes . . .
C(59) C(72) C(61) 119.6(6) yes . . .
C(40) C(73) C(66) 120.1(6) yes . . .
C(57) C(75) C(97) 113.6(6) yes . . .
C(58) C(76) C(65) 120.4(6) yes . . .
C(48) C(77) C(84) 123.0(8) yes . . .
C(84) C(79) C(89) 119.4(9) yes . . .
C(70) C(83) C(98) 119.4(7) yes . . .
C(77) C(84) C(79) 119.1(10) yes . . .
C(48) C(86) C(89) 122.9(9) yes . . .
C(79) C(89) C(86) 120.4(9) yes . . .
C(95) C(93) C(98) 119.7(9) yes . . .
C(45) C(95) C(93) 122.0(6) yes . . .
C(83) C(98) C(93) 120.8(8) yes . . .
Cl(1) C(1) H(99) 111.3 no . . .
Cl(2) C(1) H(99) 111.5 no . . .
Cl(3) C(1) H(99) 111.3 no . . .
O(9) C(18) H(1) 109.1 no . . .
O(9) C(18) H(2) 109.1 no . . .
C(12) C(18) H(1) 109.2 no . . .
C(12) C(18) H(2) 109.1 no . . .
H(1) C(18) H(2) 109.5 no . . .
C(12) C(19) H(3) 111.2 no . . .
C(12) C(19) H(4) 111.2 no . . .
C(26) C(19) H(3) 111.2 no . . .
C(26) C(19) H(4) 111.2 no . . .
H(3) C(19) H(4) 109.5 no . . .
O(8) C(21) H(5) 109.6 no . . .
O(8) C(21) H(6) 109.5 no . . .
C(17) C(21) H(5) 109.6 no . . .
C(17) C(21) H(6) 109.6 no . . .
H(5) C(21) H(6) 109.5 no . . .
C(12) C(24) H(7) 111.0 no . . .
C(12) C(24) H(8) 111.0 no . . .
C(14) C(24) H(7) 111.0 no . . .
C(14) C(24) H(8) 111.1 no . . .
H(7) C(24) H(8) 109.5 no . . .
O(7) C(25) H(9) 109.8 no . . .
O(7) C(25) H(10) 109.8 no . . .
C(12) C(25) H(9) 109.8 no . . .
C(12) C(25) H(10) 109.8 no . . .
H(9) C(25) H(10) 109.5 no . . .
Si(4) C(27) H(98) 124.8 no . . .
C(15) C(27) H(98) 124.8 no . . .
O(10) C(28) H(11) 109.4 no . . .
O(10) C(28) H(12) 109.3 no . . .
C(17) C(28) H(11) 109.4 no . . .
C(17) C(28) H(12) 109.3 no . . .
H(11) C(28) H(12) 109.5 no . . .
C(16) C(29) H(13) 111.0 no . . .
C(16) C(29) H(14) 110.9 no . . .
C(17) C(29) H(13) 110.9 no . . .
C(17) C(29) H(14) 110.9 no . . .
H(13) C(29) H(14) 109.5 no . . .
C(15) C(32) H(15) 111.1 no . . .
C(15) C(32) H(16) 110.9 no . . .
C(17) C(32) H(15) 111.0 no . . .
C(17) C(32) H(16) 110.9 no . . .
H(15) C(32) H(16) 109.5 no . . .
C(33) C(34) H(17) 118.9 no . . .
C(56) C(34) H(17) 118.9 no . . .
C(35) C(36) H(18) 118.7 no . . .
C(65) C(36) H(18) 118.8 no . . .
C(23) C(38) H(19) 118.9 no . . .
C(50) C(38) H(19) 119.1 no . . .
C(33) C(40) H(20) 119.3 no . . .
C(73) C(40) H(20) 119.3 no . . .
C(23) C(41) H(21) 119.0 no . . .
C(62) C(41) H(21) 119.1 no . . .
C(49) C(42) H(22) 120.0 no . . .
C(54) C(42) H(22) 120.0 no . . .
C(37) C(43) H(23) 119.6 no . . .
C(54) C(43) H(23) 119.6 no . . .
C(50) C(46) H(24) 119.9 no . . .
C(62) C(46) H(24) 119.8 no . . .
C(30) C(47) H(25) 119.2 no . . .
C(63) C(47) H(25) 119.1 no . . .
C(42) C(49) H(26) 120.2 no . . .
C(52) C(49) H(26) 120.1 no . . .
C(38) C(50) H(27) 120.3 no . . .
C(46) C(50) H(27) 120.4 no . . .
C(20) C(51) H(28) 118.8 no . . .
C(53) C(51) H(28) 118.9 no . . .
C(37) C(52) H(29) 118.9 no . . .
C(49) C(52) H(29) 118.9 no . . .
C(51) C(53) H(30) 120.1 no . . .
C(68) C(53) H(30) 120.2 no . . .
C(42) C(54) H(31) 119.9 no . . .
C(43) C(54) H(31) 119.9 no . . .
C(35) C(55) H(32) 119.0 no . . .
C(58) C(55) H(32) 118.9 no . . .
C(34) C(56) H(33) 120.4 no . . .
C(66) C(56) H(33) 120.4 no . . .
C(57) C(57) H(100) 108.0 no 2_767 . .
C(57) C(57) H(101) 107.5 no 2_767 . .
C(75) C(57) H(100) 108.8 no . . .
C(75) C(57) H(101) 108.6 no . . .
H(100) C(57) H(101) 109.5 no . . .
C(55) C(58) H(34) 120.2 no . . .
C(76) C(58) H(34) 120.0 no . . .
C(63) C(59) H(35) 119.8 no . . .
C(72) C(59) H(35) 119.8 no . . .
C(20) C(60) H(36) 119.3 no . . .
C(71) C(60) H(36) 119.4 no . . .
C(30) C(61) H(37) 119.2 no . . .
C(72) C(61) H(37) 119.2 no . . .
C(41) C(62) H(38) 120.1 no . . .
C(46) C(62) H(38) 120.2 no . . .
C(47) C(63) H(39) 120.3 no . . .
C(59) C(63) H(39) 120.2 no . . .
C(39) C(64) H(40) 109.5 no . . .
C(39) C(64) H(41) 109.5 no . . .
C(39) C(64) H(42) 109.4 no . . .
H(40) C(64) H(41) 109.5 no . . .
H(40) C(64) H(42) 109.5 no . . .
H(41) C(64) H(42) 109.5 no . . .
C(36) C(65) H(43) 120.3 no . . .
C(76) C(65) H(43) 120.4 no . . .
C(56) C(66) H(44) 119.8 no . . .
C(73) C(66) H(44) 119.8 no . . .
C(53) C(68) H(45) 120.0 no . . .
C(71) C(68) H(45) 120.0 no . . .
C(31) C(69) H(46) 109.5 no . . .
C(31) C(69) H(47) 109.5 no . . .
C(31) C(69) H(48) 109.5 no . . .
H(46) C(69) H(47) 109.5 no . . .
H(46) C(69) H(48) 109.5 no . . .
H(47) C(69) H(48) 109.5 no . . .
C(45) C(70) H(49) 119.5 no . . .
C(83) C(70) H(49) 119.6 no . . .
C(60) C(71) H(50) 119.8 no . . .
C(68) C(71) H(50) 119.7 no . . .
C(59) C(72) H(51) 120.2 no . . .
C(61) C(72) H(51) 120.2 no . . .
C(40) C(73) H(52) 120.0 no . . .
C(66) C(73) H(52) 120.0 no . . .
C(31) C(74) H(53) 109.4 no . . .
C(31) C(74) H(54) 109.5 no . . .
C(31) C(74) H(55) 109.6 no . . .
H(53) C(74) H(54) 109.5 no . . .
H(53) C(74) H(55) 109.5 no . . .
H(54) C(74) H(55) 109.5 no . . .
C(57) C(75) H(56) 107.8 no . . .
C(57) C(75) H(57) 108.2 no . . .
C(97) C(75) H(56) 109.0 no . . .
C(97) C(75) H(57) 108.8 no . . .
H(56) C(75) H(57) 109.5 no . . .
C(58) C(76) H(58) 119.9 no . . .
C(65) C(76) H(58) 119.7 no . . .
C(48) C(77) H(59) 118.5 no . . .
C(84) C(77) H(59) 118.5 no . . .
C(67) C(78) H(60) 109.6 no . . .
C(67) C(78) H(61) 109.3 no . . .
C(67) C(78) H(62) 109.5 no . . .
H(60) C(78) H(61) 109.5 no . . .
H(60) C(78) H(62) 109.5 no . . .
H(61) C(78) H(62) 109.5 no . . .
C(84) C(79) H(63) 120.1 no . . .
C(89) C(79) H(63) 120.5 no . . .
C(44) C(80) H(64) 109.5 no . . .
C(44) C(80) H(65) 109.5 no . . .
C(44) C(80) H(66) 109.4 no . . .
H(64) C(80) H(65) 109.5 no . . .
H(64) C(80) H(66) 109.5 no . . .
H(65) C(80) H(66) 109.5 no . . .
C(39) C(81) H(67) 109.5 no . . .
C(39) C(81) H(68) 109.4 no . . .
C(39) C(81) H(69) 109.5 no . . .
H(67) C(81) H(68) 109.5 no . . .
H(67) C(81) H(69) 109.5 no . . .
H(68) C(81) H(69) 109.5 no . . .
C(44) C(82) H(70) 109.5 no . . .
C(44) C(82) H(71) 109.5 no . . .
C(44) C(82) H(72) 109.4 no . . .
H(70) C(82) H(71) 109.5 no . . .
H(70) C(82) H(72) 109.5 no . . .
H(71) C(82) H(72) 109.5 no . . .
C(70) C(83) H(73) 120.2 no . . .
C(98) C(83) H(73) 120.4 no . . .
C(77) C(84) H(74) 120.4 no . . .
C(79) C(84) H(74) 120.5 no . . .
C(31) C(85) H(75) 109.5 no . . .
C(31) C(85) H(76) 109.4 no . . .
C(31) C(85) H(77) 109.5 no . . .
H(75) C(85) H(76) 109.5 no . . .
H(75) C(85) H(77) 109.5 no . . .
H(76) C(85) H(77) 109.5 no . . .
C(48) C(86) H(78) 118.5 no . . .
C(89) C(86) H(78) 118.6 no . . .
C(39) C(87) H(79) 109.5 no . . .
C(39) C(87) H(80) 109.6 no . . .
C(39) C(87) H(81) 109.4 no . . .
H(79) C(87) H(80) 109.5 no . . .
H(79) C(87) H(81) 109.5 no . . .
H(80) C(87) H(81) 109.5 no . . .
C(79) C(89) H(82) 119.8 no . . .
C(86) C(89) H(82) 119.8 no . . .
C(67) C(91) H(83) 109.4 no . . .
C(67) C(91) H(84) 109.4 no . . .
C(67) C(91) H(85) 109.6 no . . .
H(83) C(91) H(84) 109.5 no . . .
H(83) C(91) H(85) 109.5 no . . .
H(84) C(91) H(85) 109.5 no . . .
C(44) C(92) H(86) 109.4 no . . .
C(44) C(92) H(87) 109.6 no . . .
C(44) C(92) H(88) 109.4 no . . .
H(86) C(92) H(87) 109.5 no . . .
H(86) C(92) H(88) 109.5 no . . .
H(87) C(92) H(88) 109.5 no . . .
C(95) C(93) H(89) 120.2 no . . .
C(98) C(93) H(89) 120.1 no . . .
C(45) C(95) H(90) 119.1 no . . .
C(93) C(95) H(90) 118.9 no . . .
C(67) C(96) H(91) 109.4 no . . .
C(67) C(96) H(92) 109.5 no . . .
C(67) C(96) H(93) 109.5 no . . .
H(91) C(96) H(92) 109.5 no . . .
H(91) C(96) H(93) 109.5 no . . .
H(92) C(96) H(93) 109.5 no . . .
C(75) C(97) H(94) 109.6 no . . .
C(75) C(97) H(95) 108.7 no . . .
C(75) C(97) H(96) 110.1 no . . .
H(94) C(97) H(95) 109.5 no . . .
H(94) C(97) H(96) 109.5 no . . .
H(95) C(97) H(96) 109.5 no . . .
C(83) C(98) H(97) 119.6 no . . .
C(93) C(98) H(97) 119.6 no . . .

loop_
_geom_bond_atom_site_label_1
_geom_bond_atom_site_label_2
_geom_bond_distance
_geom_bond_publ_flag
_geom_bond_site_symmetry_1
_geom_bond_site_symmetry_2
Cl(1) C(1) 1.68(2) yes . .
Cl(2) C(1) 1.66(2) yes . .
Cl(3) C(1) 1.69(2) yes . .
S(1) C(13) 1.757(4) yes . .
S(1) C(22) 1.746(5) yes . .
S(2) O(9) 1.651(3) yes . .
S(2) C(23) 1.881(4) yes . .
S(2) C(31) 1.887(6) yes . .
S(2) C(33) 1.875(6) yes . .
Si(3) O(7) 1.637(3) yes . .
Si(3) C(20) 1.865(5) yes . .
Si(3) C(44) 1.893(7) yes . .
Si(3) C(45) 1.869(5) yes . .
Si(4) C(11) 1.741(6) yes . .
Si(4) C(27) 1.724(5) yes . .
Si(5) O(8) 1.642(3) yes . .
Si(5) C(35) 1.873(5) yes . .
Si(5) C(37) 1.871(5) yes . .
Si(5) C(39) 1.878(8) yes . .
Si(6) O(10) 1.644(3) yes . .
Si(6) C(30) 1.861(6) yes . .
Si(6) C(48) 1.864(6) yes . .
Si(6) C(67) 1.884(8) yes . .
O(7) C(25) 1.421(7) yes . .
O(8) C(21) 1.429(7) yes . .
O(9) C(18) 1.423(5) yes . .
O(10) C(28) 1.431(5) yes . .
C(11) C(16) 1.374(5) yes . .
C(11) C(22) 1.461(7) yes . .
C(12) C(18) 1.531(6) yes . .
C(12) C(19) 1.560(6) yes . .
C(12) C(24) 1.549(8) yes . .
C(12) C(25) 1.520(5) yes . .
C(13) C(13) 1.454(8) yes . 2_766
C(13) C(14) 1.357(7) yes . .
C(14) C(24) 1.516(5) yes . .
C(14) C(26) 1.411(8) yes . .
C(15) C(16) 1.417(8) yes . .
C(15) C(27) 1.359(7) yes . .
C(15) C(32) 1.506(5) yes . .
C(16) C(29) 1.492(7) yes . .
C(17) C(21) 1.514(6) yes . .
C(17) C(28) 1.514(6) yes . .
C(17) C(29) 1.561(6) yes . .
C(17) C(32) 1.552(8) yes . .
C(19) C(26) 1.513(6) yes . .
C(20) C(51) 1.391(9) yes . .
C(20) C(60) 1.401(7) yes . .
C(22) C(26) 1.370(5) yes . .
C(23) C(38) 1.388(8) yes . .
C(23) C(41) 1.386(7) yes . .
C(30) C(47) 1.395(7) yes . .
C(30) C(61) 1.385(9) yes . .
C(31) C(69) 1.514(9) yes . .
C(31) C(74) 1.523(8) yes . .
C(31) C(85) 1.515(9) yes . .
C(33) C(34) 1.376(9) yes . .
C(33) C(40) 1.398(8) yes . .
C(34) C(56) 1.390(9) yes . .
C(35) C(36) 1.393(9) yes . .
C(35) C(55) 1.412(7) yes . .
C(36) C(65) 1.392(8) yes . .
C(37) C(43) 1.404(7) yes . .
C(37) C(52) 1.386(7) yes . .
C(38) C(50) 1.388(7) yes . .
C(39) C(64) 1.534(9) yes . .
C(39) C(81) 1.533(8) yes . .
C(39) C(87) 1.532(9) yes . .
C(40) C(73) 1.383(10) yes . .
C(41) C(62) 1.384(7) yes . .
C(42) C(49) 1.375(8) yes . .
C(42) C(54) 1.370(8) yes . .
C(43) C(54) 1.391(7) yes . .
C(44) C(80) 1.515(10) yes . .
C(44) C(82) 1.539(7) yes . .
C(44) C(92) 1.536(9) yes . .
C(45) C(70) 1.387(8) yes . .
C(45) C(95) 1.379(10) yes . .
C(46) C(50) 1.375(9) yes . .
C(46) C(62) 1.371(10) yes . .
C(47) C(63) 1.380(9) yes . .
C(48) C(77) 1.373(12) yes . .
C(48) C(86) 1.386(10) yes . .
C(49) C(52) 1.378(7) yes . .
C(51) C(53) 1.390(9) yes . .
C(53) C(68) 1.360(9) yes . .
C(55) C(58) 1.373(9) yes . .
C(56) C(66) 1.366(11) yes . .
C(57) C(57) 1.537(11) yes . 2_767
C(57) C(75) 1.495(11) yes . .
C(58) C(76) 1.387(11) yes . .
C(59) C(63) 1.372(10) yes . .
C(59) C(72) 1.375(9) yes . .
C(60) C(71) 1.386(9) yes . .
C(61) C(72) 1.385(10) yes . .
C(65) C(76) 1.369(9) yes . .
C(66) C(73) 1.360(13) yes . .
C(67) C(78) 1.520(8) yes . .
C(67) C(91) 1.533(13) yes . .
C(67) C(96) 1.519(11) yes . .
C(68) C(71) 1.367(13) yes . .
C(70) C(83) 1.403(8) yes . .
C(75) C(97) 1.503(13) yes . .
C(77) C(84) 1.386(11) yes . .
C(79) C(84) 1.378(15) yes . .
C(79) C(89) 1.355(17) yes . .
C(83) C(98) 1.355(15) yes . .
C(86) C(89) 1.366(13) yes . .
C(93) C(95) 1.373(11) yes . .
C(93) C(98) 1.365(13) yes . .
C(1) H(99) 0.950 no . .
C(18) H(1) 0.950 no . .
C(18) H(2) 0.950 no . .
C(19) H(3) 0.950 no . .
C(19) H(4) 0.950 no . .
C(21) H(5) 0.950 no . .
C(21) H(6) 0.950 no . .
C(24) H(7) 0.950 no . .
C(24) H(8) 0.950 no . .
C(25) H(9) 0.950 no . .
C(25) H(10) 0.950 no . .
C(27) H(98) 0.950 no . .
C(28) H(11) 0.950 no . .
C(28) H(12) 0.950 no . .
C(29) H(13) 0.950 no . .
C(29) H(14) 0.950 no . .
C(32) H(15) 0.950 no . .
C(32) H(16) 0.950 no . .
C(34) H(17) 0.950 no . .
C(36) H(18) 0.950 no . .
C(38) H(19) 0.950 no . .
C(40) H(20) 0.950 no . .
C(41) H(21) 0.950 no . .
C(42) H(22) 0.950 no . .
C(43) H(23) 0.950 no . .
C(46) H(24) 0.950 no . .
C(47) H(25) 0.950 no . .
C(49) H(26) 0.950 no . .
C(50) H(27) 0.950 no . .
C(51) H(28) 0.950 no . .
C(52) H(29) 0.950 no . .
C(53) H(30) 0.950 no . .
C(54) H(31) 0.950 no . .
C(55) H(32) 0.950 no . .
C(56) H(33) 0.950 no . .
C(57) H(100) 0.950 no . .
C(57) H(101) 0.950 no . .
C(58) H(34) 0.950 no . .
C(59) H(35) 0.950 no . .
C(60) H(36) 0.950 no . .
C(61) H(37) 0.950 no . .
C(62) H(38) 0.950 no . .
C(63) H(39) 0.950 no . .
C(64) H(40) 0.950 no . .
C(64) H(41) 0.950 no . .
C(64) H(42) 0.950 no . .
C(65) H(43) 0.950 no . .
C(66) H(44) 0.950 no . .
C(68) H(45) 0.950 no . .
C(69) H(46) 0.950 no . .
C(69) H(47) 0.950 no . .
C(69) H(48) 0.950 no . .
C(70) H(49) 0.950 no . .
C(71) H(50) 0.950 no . .
C(72) H(51) 0.950 no . .
C(73) H(52) 0.950 no . .
C(74) H(53) 0.950 no . .
C(74) H(54) 0.950 no . .
C(74) H(55) 0.950 no . .
C(75) H(56) 0.950 no . .
C(75) H(57) 0.950 no . .
C(76) H(58) 0.950 no . .
C(77) H(59) 0.950 no . .
C(78) H(60) 0.950 no . .
C(78) H(61) 0.950 no . .
C(78) H(62) 0.950 no . .
C(79) H(63) 0.950 no . .
C(80) H(64) 0.950 no . .
C(80) H(65) 0.950 no . .
C(80) H(66) 0.950 no . .
C(81) H(67) 0.950 no . .
C(81) H(68) 0.950 no . .
C(81) H(69) 0.950 no . .
C(82) H(70) 0.950 no . .
C(82) H(71) 0.950 no . .
C(82) H(72) 0.950 no . .
C(83) H(73) 0.950 no . .
C(84) H(74) 0.950 no . .
C(85) H(75) 0.950 no . .
C(85) H(76) 0.950 no . .
C(85) H(77) 0.950 no . .
C(86) H(78) 0.950 no . .
C(87) H(79) 0.950 no . .
C(87) H(80) 0.950 no . .
C(87) H(81) 0.950 no . .
C(89) H(82) 0.950 no . .
C(91) H(83) 0.950 no . .
C(91) H(84) 0.950 no . .
C(91) H(85) 0.950 no . .
C(92) H(86) 0.950 no . .
C(92) H(87) 0.950 no . .
C(92) H(88) 0.950 no . .
C(93) H(89) 0.950 no . .
C(95) H(90) 0.950 no . .
C(96) H(91) 0.950 no . .
C(96) H(92) 0.950 no . .
C(96) H(93) 0.950 no . .
C(97) H(94) 0.950 no . .
C(97) H(95) 0.950 no . .
C(97) H(96) 0.950 no . .
C(98) H(97) 0.950 no . .

loop_
_geom_contact_atom_site_label_1
_geom_contact_atom_site_label_2
_geom_contact_distance
_geom_contact_publ_flag
_geom_contact_site_symmetry_1
_geom_contact_site_symmetry_2
Si(4) C(54) 3.579(7) ? . 2_666
C(27) C(43) 3.548(9) ? . 2_666
C(36) C(52) 3.596(8) ? . 2_665
C(43) C(27) 3.548(9) ? . 2_666
C(52) C(36) 3.596(8) ? . 2_665
C(54) Si(4) 3.579(7) ? . 2_666
Cl(1) H(38) 3.199 ? . .
Cl(1) H(74) 3.388 ? . 2_666
Cl(2) H(21) 3.513 ? . .
Cl(2) H(39) 3.218 ? . 2_666
Cl(2) H(52) 3.475 ? . .
Cl(2) H(65) 3.568 ? . 1_554
Cl(3) H(52) 3.361 ? . 2_755
Cl(3) H(64) 3.477 ? . 2_756
Cl(3) H(92) 3.360 ? . 2_665
S(2) H(35) 3.483 ? . 2_666
Si(4) H(31) 3.508 ? . 2_666
Si(4) H(51) 3.239 ? . 2_666
Si(4) H(56) 3.214 ? . .
O(9) H(35) 3.498 ? . 2_666
C(11) H(45) 3.125 ? . 2_767
C(15) H(45) 2.929 ? . 2_767
C(16) H(45) 2.688 ? . 2_767
C(18) H(35) 2.898 ? . 2_666
C(18) H(51) 3.515 ? . 2_666
C(19) H(51) 3.490 ? . 2_666
C(22) H(50) 3.586 ? . 2_767
C(23) H(35) 3.390 ? . 2_666
C(27) H(5) 3.596 ? . 2_666
C(27) H(18) 3.565 ? . 2_666
C(27) H(45) 3.486 ? . 2_767
C(29) H(45) 2.972 ? . 2_767
C(30) H(58) 3.284 ? . 2_666
C(32) H(45) 3.356 ? . 2_767
C(33) H(35) 3.146 ? . 2_666
C(34) H(35) 3.191 ? . 2_666
C(34) H(60) 3.589 ? . 1_645
C(35) H(26) 3.305 ? . 2_665
C(35) H(29) 3.435 ? . 2_665
C(36) H(15) 3.386 ? . 2_666
C(36) H(16) 3.582 ? . 2_666
C(36) H(26) 3.347 ? . 2_665
C(36) H(29) 2.933 ? . 2_665
C(36) H(42) 3.210 ? . 2_665
C(36) H(98) 3.436 ? . 2_666
C(37) H(98) 2.854 ? . 2_666
C(38) H(36) 3.440 ? . 1_554
C(38) H(50) 3.179 ? . 1_554
C(40) H(39) 3.545 ? . 2_666
C(41) H(35) 3.151 ? . 2_666
C(41) H(65) 3.196 ? . 1_554
C(41) H(66) 3.558 ? . 1_554
C(41) H(70) 3.560 ? . 1_554
C(42) H(24) 3.328 ? . 2_665
C(42) H(38) 3.278 ? . 2_665
C(42) H(70) 3.487 ? . 2_666
C(42) H(71) 3.241 ? . 2_666
C(42) H(98) 3.420 ? . 2_666
C(43) H(98) 2.828 ? . 2_666
C(46) H(22) 3.227 ? . 2_665
C(46) H(26) 3.461 ? . 2_665
C(46) H(36) 3.366 ? . 1_554
C(46) H(57) 3.529 ? . 1_554
C(46) H(70) 3.269 ? . 1_554
C(46) H(94) 3.040 ? . 1_554
C(47) H(33) 3.532 ? . 1_465
C(47) H(58) 3.515 ? . 2_666
C(48) H(97) 3.036 ? . 1_465
C(49) H(24) 3.305 ? . 2_665
C(49) H(94) 3.582 ? . 2_666
C(49) H(95) 3.394 ? . 2_666
C(49) H(98) 3.453 ? . 2_666
C(50) H(36) 3.228 ? . 1_554
C(50) H(50) 3.124 ? . 1_554
C(50) H(94) 3.441 ? . 1_554
C(51) H(63) 3.561 ? . 2_767
C(51) H(82) 3.544 ? . 2_767
C(52) H(29) 3.580 ? . 2_665
C(52) H(98) 3.178 ? . 2_666
C(53) H(96) 3.484 ? . 2_767
C(54) H(71) 3.230 ? . 2_666
C(54) H(98) 3.119 ? . 2_666
C(55) H(26) 3.260 ? . 2_665
C(56) H(33) 3.335 ? . 2_756
C(56) H(44) 3.369 ? . 2_756
C(56) H(60) 3.207 ? . 1_645
C(57) H(4) 3.225 ? . 2_767
C(58) H(26) 3.300 ? . 2_665
C(59) H(1) 3.321 ? . 2_666
C(59) H(2) 3.202 ? . 2_666
C(59) H(21) 3.390 ? . 2_666
C(59) H(58) 3.478 ? . 2_666
C(60) H(77) 3.539 ? . 1_556
C(60) H(100) 3.052 ? . 2_767
C(61) H(58) 3.096 ? . 2_666
C(62) H(22) 3.209 ? . 2_665
C(62) H(65) 3.432 ? . 1_554
C(62) H(70) 2.974 ? . 1_554
C(63) H(21) 3.519 ? . 2_666
C(63) H(33) 3.336 ? . 1_465
C(63) H(44) 3.428 ? . 1_465
C(64) H(18) 3.349 ? . 2_665
C(64) H(43) 3.495 ? . 2_665
C(64) H(95) 3.328 ? . 1_554
C(65) H(15) 3.341 ? . 2_666
C(65) H(16) 3.294 ? . 2_666
C(65) H(26) 3.367 ? . 2_665
C(65) H(29) 3.380 ? . 2_665
C(65) H(42) 3.345 ? . 2_665
C(65) H(59) 3.385 ? . 2_666
C(66) H(33) 3.153 ? . 2_756
C(66) H(39) 3.591 ? . 2_666
C(66) H(60) 3.216 ? . 1_645
C(68) H(13) 3.081 ? . 2_767
C(68) H(46) 3.288 ? . 1_556
C(68) H(56) 3.280 ? . 2_767
C(68) H(95) 3.565 ? . 2_767
C(68) H(96) 3.510 ? . 2_767
C(70) H(63) 3.574 ? . 2_767
C(70) H(82) 3.012 ? . 2_767
C(70) H(99) 3.583 ? . 2_756
C(71) H(46) 3.151 ? . 1_556
C(71) H(56) 3.240 ? . 2_767
C(71) H(100) 3.099 ? . 2_767
C(71) H(101) 3.423 ? . .
C(72) H(1) 3.563 ? . 2_666
C(72) H(2) 3.524 ? . 2_666
C(72) H(3) 3.523 ? . 2_666
C(72) H(34) 3.432 ? . 2_666
C(72) H(58) 3.216 ? . 2_666
C(73) H(39) 3.545 ? . 2_666
C(73) H(87) 3.336 ? . 2_756
C(74) H(61) 3.272 ? . 1_645
C(75) H(4) 3.492 ? . .
C(75) H(24) 3.531 ? . 1_556
C(76) H(26) 3.341 ? . 2_665
C(76) H(59) 3.436 ? . 2_666
C(77) H(43) 3.287 ? . 2_666
C(77) H(97) 3.180 ? . 1_465
C(78) H(55) 3.334 ? . 1_465
C(78) H(89) 2.908 ? . 1_465
C(79) H(28) 3.108 ? . 2_767
C(79) H(30) 3.291 ? . 2_767
C(79) H(73) 3.493 ? . 1_465
C(79) H(97) 3.083 ? . 1_465
C(80) H(20) 3.214 ? . 1_556
C(80) H(77) 3.288 ? . 1_556
C(81) H(96) 3.336 ? . 1_554
C(82) H(22) 2.919 ? . 2_666
C(82) H(31) 3.358 ? . 2_666
C(83) H(63) 3.521 ? . 2_767
C(83) H(82) 3.197 ? . 2_767
C(83) H(99) 3.023 ? . 2_756
C(84) H(30) 3.482 ? . 2_767
C(84) H(79) 3.446 ? . 1_556
C(84) H(97) 3.216 ? . 1_465
C(85) H(66) 3.270 ? . 1_554
C(86) H(97) 2.876 ? . 1_465
C(87) H(74) 3.435 ? . 1_554
C(89) H(28) 3.333 ? . 2_767
C(89) H(30) 3.467 ? . 2_767
C(89) H(49) 3.509 ? . 2_767
C(89) H(97) 2.926 ? . 1_465
C(92) H(44) 3.461 ? . 2_756
C(92) H(52) 3.311 ? . 2_756
C(93) H(62) 3.013 ? . 1_645
C(97) H(24) 3.094 ? . 1_556
C(97) H(26) 3.510 ? . 2_666
C(97) H(40) 2.966 ? . 1_556
C(97) H(68) 3.134 ? . 1_556
C(98) H(62) 3.317 ? . 1_645
C(98) H(99) 3.418 ? . 2_756
H(1) C(59) 3.321 ? . 2_666
H(1) C(72) 3.563 ? . 2_666
H(1) H(35) 2.563 ? . 2_666
H(1) H(51) 3.068 ? . 2_666
H(2) C(59) 3.202 ? . 2_666
H(2) C(72) 3.524 ? . 2_666
H(2) H(35) 2.478 ? . 2_666
H(2) H(51) 3.134 ? . 2_666
H(3) C(72) 3.523 ? . 2_666
H(3) H(51) 2.666 ? . 2_666
H(4) C(57) 3.225 ? . 2_767
H(4) C(75) 3.492 ? . .
H(4) H(56) 3.028 ? . .
H(4) H(57) 3.195 ? . .
H(4) H(100) 2.780 ? . 2_767
H(4) H(101) 2.843 ? . 2_767
H(5) C(27) 3.596 ? . 2_666
H(5) H(98) 3.205 ? . 2_666
H(6) H(15) 3.247 ? . 2_666
H(7) H(94) 3.532 ? . 2_767
H(7) H(96) 3.231 ? . 2_767
H(9) H(96) 2.834 ? . 2_767
H(9) H(100) 2.938 ? . 2_767
H(12) H(30) 3.444 ? . 2_767
H(12) H(45) 3.391 ? . 2_767
H(13) C(68) 3.081 ? . 2_767
H(13) H(45) 2.490 ? . 2_767
H(13) H(50) 3.495 ? . 2_767
H(15) C(36) 3.386 ? . 2_666
H(15) C(65) 3.341 ? . 2_666
H(15) H(6) 3.247 ? . 2_666
H(15) H(18) 3.464 ? . 2_666
H(15) H(43) 3.416 ? . 2_666
H(16) C(36) 3.582 ? . 2_666
H(16) C(65) 3.294 ? . 2_666
H(16) H(18) 3.426 ? . 2_666
H(16) H(30) 3.214 ? . 2_767
H(16) H(43) 2.936 ? . 2_666
H(16) H(45) 3.047 ? . 2_767
H(17) H(35) 3.176 ? . 2_666
H(18) C(27) 3.565 ? . 2_666
H(18) C(64) 3.349 ? . 2_665
H(18) H(15) 3.464 ? . 2_666
H(18) H(16) 3.426 ? . 2_666
H(18) H(29) 2.823 ? . 2_665
H(18) H(40) 3.364 ? . 2_665
H(18) H(41) 3.552 ? . 2_665
H(18) H(42) 2.668 ? . 2_665
H(18) H(98) 2.814 ? . 2_666
H(19) H(50) 3.000 ? . 1_554
H(20) C(80) 3.214 ? . 1_554
H(20) H(64) 3.176 ? . 1_554
H(20) H(65) 2.931 ? . 1_554
H(20) H(66) 2.999 ? . 1_554
H(21) Cl(2) 3.513 ? . .
H(21) C(59) 3.390 ? . 2_666
H(21) C(63) 3.519 ? . 2_666
H(21) H(35) 2.904 ? . 2_666
H(21) H(39) 3.158 ? . 2_666
H(21) H(65) 2.934 ? . 1_554
H(21) H(66) 3.520 ? . 1_554
H(22) C(46) 3.227 ? . 2_665
H(22) C(62) 3.209 ? . 2_665
H(22) C(82) 2.919 ? . 2_666
H(22) H(24) 2.709 ? . 2_665
H(22) H(38) 2.680 ? . 2_665
H(22) H(57) 3.298 ? . 2_666
H(22) H(70) 2.596 ? . 2_666
H(22) H(71) 2.636 ? . 2_666
H(22) H(72) 3.053 ? . 2_666
H(22) H(94) 3.506 ? . 2_666
H(23) H(98) 3.206 ? . 2_666
H(24) C(42) 3.328 ? . 2_665
H(24) C(49) 3.305 ? . 2_665
H(24) C(75) 3.531 ? . 1_554
H(24) C(97) 3.094 ? . 1_554
H(24) H(22) 2.709 ? . 2_665
H(24) H(26) 2.665 ? . 2_665
H(24) H(57) 3.018 ? . 1_554
H(24) H(70) 3.398 ? . 1_554
H(24) H(94) 2.226 ? . 1_554
H(24) H(95) 3.457 ? . 1_554
H(25) H(33) 3.280 ? . 1_465
H(25) H(89) 3.581 ? . 1_465
H(25) H(97) 3.391 ? . 1_465
H(25) H(99) 3.593 ? . 2_666
H(26) C(35) 3.305 ? . 2_665
H(26) C(36) 3.347 ? . 2_665
H(26) C(46) 3.461 ? . 2_665
H(26) C(55) 3.260 ? . 2_665
H(26) C(58) 3.300 ? . 2_665
H(26) C(65) 3.367 ? . 2_665
H(26) C(76) 3.341 ? . 2_665
H(26) C(97) 3.510 ? . 2_666
H(26) H(24) 2.665 ? . 2_665
H(26) H(38) 3.359 ? . 2_665
H(26) H(40) 3.202 ? . 2_665
H(26) H(94) 3.000 ? . 2_666
H(26) H(95) 3.131 ? . 2_666
H(27) H(36) 3.512 ? . 1_554
H(27) H(50) 2.902 ? . 1_554
H(27) H(94) 3.065 ? . 1_554
H(27) H(101) 3.096 ? . 1_554
H(28) C(79) 3.108 ? . 2_767
H(28) C(89) 3.333 ? . 2_767
H(28) H(63) 2.776 ? . 2_767
H(28) H(82) 3.168 ? . 2_767
H(29) C(35) 3.435 ? . 2_665
H(29) C(36) 2.933 ? . 2_665
H(29) C(52) 3.580 ? . 2_665
H(29) C(65) 3.380 ? . 2_665
H(29) H(18) 2.823 ? . 2_665
H(29) H(29) 2.659 ? . 2_665
H(29) H(40) 3.429 ? . 2_665
H(29) H(42) 3.171 ? . 2_665
H(29) H(43) 3.555 ? . 2_665
H(30) C(79) 3.291 ? . 2_767
H(30) C(84) 3.482 ? . 2_767
H(30) C(89) 3.467 ? . 2_767
H(30) H(12) 3.444 ? . 2_767
H(30) H(16) 3.214 ? . 2_767
H(30) H(63) 3.544 ? . 2_767
H(31) Si(4) 3.508 ? . 2_666
H(31) C(82) 3.358 ? . 2_666
H(31) H(71) 2.613 ? . 2_666
H(31) H(72) 3.367 ? . 2_666
H(33) C(47) 3.532 ? . 1_645
H(33) C(56) 3.335 ? . 2_756
H(33) C(63) 3.336 ? . 1_645
H(33) C(66) 3.153 ? . 2_756
H(33) H(25) 3.280 ? . 1_645
H(33) H(33) 3.240 ? . 2_756
H(33) H(39) 2.915 ? . 1_645
H(33) H(44) 2.916 ? . 2_756
H(33) H(60) 3.462 ? . 1_645
H(34) C(72) 3.432 ? . 2_666
H(34) H(51) 3.220 ? . 2_666
H(35) S(2) 3.483 ? . 2_666
H(35) O(9) 3.498 ? . 2_666
H(35) C(18) 2.898 ? . 2_666
H(35) C(23) 3.390 ? . 2_666
H(35) C(33) 3.146 ? . 2_666
H(35) C(34) 3.191 ? . 2_666
H(35) C(41) 3.151 ? . 2_666
H(35) H(1) 2.563 ? . 2_666
H(35) H(2) 2.478 ? . 2_666
H(35) H(17) 3.176 ? . 2_666
H(35) H(21) 2.904 ? . 2_666
H(36) C(38) 3.440 ? . 1_556
H(36) C(46) 3.366 ? . 1_556
H(36) C(50) 3.228 ? . 1_556
H(36) H(27) 3.512 ? . 1_556
H(36) H(57) 3.179 ? . .
H(36) H(100) 3.187 ? . 2_767
H(37) H(58) 3.437 ? . 2_666
H(38) Cl(1) 3.199 ? . .
H(38) C(42) 3.278 ? . 2_665
H(38) H(22) 2.680 ? . 2_665
H(38) H(26) 3.359 ? . 2_665
H(38) H(65) 3.357 ? . 1_554
H(38) H(70) 2.913 ? . 1_554
H(39) Cl(2) 3.218 ? . 2_666
H(39) C(40) 3.545 ? . 2_666
H(39) C(66) 3.591 ? . 2_666
H(39) C(73) 3.545 ? . 2_666
H(39) H(21) 3.158 ? . 2_666
H(39) H(33) 2.915 ? . 1_465
H(39) H(44) 3.489 ? . 1_465
H(40) C(97) 2.966 ? . 1_554
H(40) H(18) 3.364 ? . 2_665
H(40) H(26) 3.202 ? . 2_665
H(40) H(29) 3.429 ? . 2_665
H(40) H(94) 3.055 ? . 1_554
H(40) H(95) 2.447 ? . 1_554
H(40) H(96) 2.928 ? . 1_554
H(41) H(18) 3.552 ? . 2_665
H(41) H(43) 3.182 ? . 2_665
H(41) H(74) 3.358 ? . 1_554
H(41) H(95) 3.473 ? . 1_554
H(42) C(36) 3.210 ? . 2_665
H(42) C(65) 3.345 ? . 2_665
H(42) H(18) 2.668 ? . 2_665
H(42) H(29) 3.171 ? . 2_665
H(42) H(43) 2.937 ? . 2_665
H(43) C(64) 3.495 ? . 2_665
H(43) C(77) 3.287 ? . 2_666
H(43) H(15) 3.416 ? . 2_666
H(43) H(16) 2.936 ? . 2_666
H(43) H(29) 3.555 ? . 2_665
H(43) H(41) 3.182 ? . 2_665
H(43) H(42) 2.937 ? . 2_665
H(43) H(59) 2.733 ? . 2_666
H(43) H(74) 3.479 ? . 2_666
H(44) C(56) 3.369 ? . 2_756
H(44) C(63) 3.428 ? . 1_645
H(44) C(92) 3.461 ? . 2_756
H(44) H(33) 2.916 ? . 2_756
H(44) H(39) 3.489 ? . 1_645
H(44) H(60) 3.466 ? . 1_645
H(44) H(86) 3.027 ? . 2_756
H(44) H(87) 3.291 ? . 2_756
H(44) H(88) 3.517 ? . 2_756
H(45) C(11) 3.125 ? . 2_767
H(45) C(15) 2.929 ? . 2_767
H(45) C(16) 2.688 ? . 2_767
H(45) C(27) 3.486 ? . 2_767
H(45) C(29) 2.972 ? . 2_767
H(45) C(32) 3.356 ? . 2_767
H(45) H(12) 3.391 ? . 2_767
H(45) H(13) 2.490 ? . 2_767
H(45) H(16) 3.047 ? . 2_767
H(45) H(46) 3.411 ? . 1_556
H(45) H(56) 3.161 ? . 2_767
H(45) H(95) 3.438 ? . 2_767
H(46) C(68) 3.288 ? . 1_554
H(46) C(71) 3.151 ? . 1_554
H(46) H(45) 3.411 ? . 1_554
H(46) H(50) 3.171 ? . 1_554
H(49) C(89) 3.509 ? . 2_767
H(49) H(75) 3.505 ? . 1_556
H(49) H(76) 3.369 ? . 1_556
H(49) H(77) 3.415 ? . 1_556
H(49) H(82) 2.631 ? . 2_767
H(50) C(22) 3.586 ? . 2_767
H(50) C(38) 3.179 ? . 1_556
H(50) C(50) 3.124 ? . 1_556
H(50) H(13) 3.495 ? . 2_767
H(50) H(19) 3.000 ? . 1_556
H(50) H(27) 2.902 ? . 1_556
H(50) H(46) 3.171 ? . 1_556
H(50) H(56) 3.103 ? . 2_767
H(50) H(100) 3.255 ? . 2_767
H(50) H(101) 2.902 ? . .
H(51) Si(4) 3.239 ? . 2_666
H(51) C(18) 3.515 ? . 2_666
H(51) C(19) 3.490 ? . 2_666
H(51) H(1) 3.068 ? . 2_666
H(51) H(2) 3.134 ? . 2_666
H(51) H(3) 2.666 ? . 2_666
H(51) H(34) 3.220 ? . 2_666
H(52) Cl(2) 3.475 ? . .
H(52) Cl(3) 3.361 ? . 2_755
H(52) C(92) 3.311 ? . 2_756
H(52) H(86) 3.384 ? . 2_756
H(52) H(87) 2.558 ? . 2_756
H(52) H(88) 3.570 ? . 2_756
H(54) H(61) 2.865 ? . 1_645
H(55) C(78) 3.334 ? . 1_645
H(55) H(60) 3.201 ? . 1_645
H(55) H(61) 2.814 ? . 1_645
H(55) H(62) 3.478 ? . 1_645
H(56) Si(4) 3.214 ? . .
H(56) C(68) 3.280 ? . 2_767
H(56) C(71) 3.240 ? . 2_767
H(56) H(4) 3.028 ? . .
H(56) H(45) 3.161 ? . 2_767
H(56) H(50) 3.103 ? . 2_767
H(57) C(46) 3.529 ? . 1_556
H(57) H(4) 3.195 ? . .
H(57) H(22) 3.298 ? . 2_666
H(57) H(24) 3.018 ? . 1_556
H(57) H(36) 3.179 ? . .
H(57) H(70) 3.450 ? . .
H(57) H(72) 3.352 ? . .
H(58) C(30) 3.284 ? . 2_666
H(58) C(47) 3.515 ? . 2_666
H(58) C(59) 3.478 ? . 2_666
H(58) C(61) 3.096 ? . 2_666
H(58) C(72) 3.216 ? . 2_666
H(58) H(37) 3.437 ? . 2_666
H(58) H(59) 2.831 ? . 2_666
H(59) C(65) 3.385 ? . 2_666
H(59) C(76) 3.436 ? . 2_666
H(59) H(43) 2.733 ? . 2_666
H(59) H(58) 2.831 ? . 2_666
H(60) C(34) 3.589 ? . 1_465
H(60) C(56) 3.207 ? . 1_465
H(60) C(66) 3.216 ? . 1_465
H(60) H(33) 3.462 ? . 1_465
H(60) H(44) 3.466 ? . 1_465
H(60) H(55) 3.201 ? . 1_465
H(60) H(89) 3.005 ? . 1_465
H(61) C(74) 3.272 ? . 1_465
H(61) H(54) 2.865 ? . 1_465
H(61) H(55) 2.814 ? . 1_465
H(61) H(89) 3.034 ? . 1_465
H(62) C(93) 3.013 ? . 1_465
H(62) C(98) 3.317 ? . 1_465
H(62) H(55) 3.478 ? . 1_465
H(62) H(89) 2.259 ? . 1_465
H(62) H(97) 2.883 ? . 1_465
H(63) C(51) 3.561 ? . 2_767
H(63) C(70) 3.574 ? . 2_767
H(63) C(83) 3.521 ? . 2_767
H(63) H(28) 2.776 ? . 2_767
H(63) H(30) 3.544 ? . 2_767
H(63) H(73) 3.469 ? . 1_465
H(63) H(80) 3.502 ? . 1_556
H(64) Cl(3) 3.477 ? . 2_756
H(64) H(20) 3.176 ? . 1_556
H(64) H(77) 3.563 ? . 1_556
H(65) Cl(2) 3.568 ? . 1_556
H(65) C(41) 3.196 ? . 1_556
H(65) C(62) 3.432 ? . 1_556
H(65) H(20) 2.931 ? . 1_556
H(65) H(21) 2.934 ? . 1_556
H(65) H(38) 3.357 ? . 1_556
H(65) H(77) 3.567 ? . 1_556
H(66) C(41) 3.558 ? . 1_556
H(66) C(85) 3.270 ? . 1_556
H(66) H(20) 2.999 ? . 1_556
H(66) H(21) 3.520 ? . 1_556
H(66) H(75) 3.470 ? . 1_556
H(66) H(76) 3.591 ? . 1_556
H(66) H(77) 2.412 ? . 1_556
H(68) C(97) 3.134 ? . 1_554
H(68) H(94) 3.132 ? . 1_554
H(68) H(95) 3.295 ? . 1_554
H(68) H(96) 2.512 ? . 1_554
H(69) H(94) 3.305 ? . 1_554
H(69) H(96) 3.396 ? . 1_554
H(70) C(41) 3.560 ? . 1_556
H(70) C(42) 3.487 ? . 2_666
H(70) C(46) 3.269 ? . 1_556
H(70) C(62) 2.974 ? . 1_556
H(70) H(22) 2.596 ? . 2_666
H(70) H(24) 3.398 ? . 1_556
H(70) H(38) 2.913 ? . 1_556
H(70) H(57) 3.450 ? . .
H(71) C(42) 3.241 ? . 2_666
H(71) C(54) 3.230 ? . 2_666
H(71) H(22) 2.636 ? . 2_666
H(71) H(31) 2.613 ? . 2_666
H(72) H(22) 3.053 ? . 2_666
H(72) H(31) 3.367 ? . 2_666
H(72) H(57) 3.352 ? . .
H(73) C(79) 3.493 ? . 1_645
H(73) H(63) 3.469 ? . 1_645
H(73) H(82) 2.974 ? . 2_767
H(73) H(99) 2.889 ? . 2_756
H(74) Cl(1) 3.388 ? . 2_666
H(74) C(87) 3.435 ? . 1_556
H(74) H(41) 3.358 ? . 1_556
H(74) H(43) 3.479 ? . 2_666
H(74) H(79) 2.639 ? . 1_556
H(74) H(80) 3.419 ? . 1_556
H(74) H(99) 3.308 ? . 2_666
H(75) H(49) 3.505 ? . 1_554
H(75) H(66) 3.470 ? . 1_554
H(76) H(49) 3.369 ? . 1_554
H(76) H(66) 3.591 ? . 1_554
H(77) C(60) 3.539 ? . 1_554
H(77) C(80) 3.288 ? . 1_554
H(77) H(49) 3.415 ? . 1_554
H(77) H(64) 3.563 ? . 1_554
H(77) H(65) 3.567 ? . 1_554
H(77) H(66) 2.412 ? . 1_554
H(78) H(97) 3.319 ? . 1_465
H(79) C(84) 3.446 ? . 1_554
H(79) H(74) 2.639 ? . 1_554
H(80) H(63) 3.502 ? . 1_554
H(80) H(74) 3.419 ? . 1_554
H(82) C(51) 3.544 ? . 2_767
H(82) C(70) 3.012 ? . 2_767
H(82) C(83) 3.197 ? . 2_767
H(82) H(28) 3.168 ? . 2_767
H(82) H(49) 2.631 ? . 2_767
H(82) H(73) 2.974 ? . 2_767
H(82) H(97) 3.404 ? . 1_465
H(86) H(44) 3.027 ? . 2_756
H(86) H(52) 3.384 ? . 2_756
H(87) C(73) 3.336 ? . 2_756
H(87) H(44) 3.291 ? . 2_756
H(87) H(52) 2.558 ? . 2_756
H(88) H(44) 3.517 ? . 2_756
H(88) H(52) 3.570 ? . 2_756
H(89) C(78) 2.908 ? . 1_645
H(89) H(25) 3.581 ? . 1_645
H(89) H(60) 3.005 ? . 1_645
H(89) H(61) 3.034 ? . 1_645
H(89) H(62) 2.259 ? . 1_645
H(92) Cl(3) 3.360 ? . 2_665
H(94) C(46) 3.040 ? . 1_556
H(94) C(49) 3.582 ? . 2_666
H(94) C(50) 3.441 ? . 1_556
H(94) H(7) 3.532 ? . 2_767
H(94) H(22) 3.506 ? . 2_666
H(94) H(24) 2.226 ? . 1_556
H(94) H(26) 3.000 ? . 2_666
H(94) H(27) 3.065 ? . 1_556
H(94) H(40) 3.055 ? . 1_556
H(94) H(68) 3.132 ? . 1_556
H(94) H(69) 3.305 ? . 1_556
H(95) C(49) 3.394 ? . 2_666
H(95) C(64) 3.328 ? . 1_556
H(95) C(68) 3.565 ? . 2_767
H(95) H(24) 3.457 ? . 1_556
H(95) H(26) 3.131 ? . 2_666
H(95) H(40) 2.447 ? . 1_556
H(95) H(41) 3.473 ? . 1_556
H(95) H(45) 3.438 ? . 2_767
H(95) H(68) 3.295 ? . 1_556
H(96) C(53) 3.484 ? . 2_767
H(96) C(68) 3.510 ? . 2_767
H(96) C(81) 3.336 ? . 1_556
H(96) H(7) 3.231 ? . 2_767
H(96) H(9) 2.834 ? . 2_767
H(96) H(40) 2.928 ? . 1_556
H(96) H(68) 2.512 ? . 1_556
H(96) H(69) 3.396 ? . 1_556
H(97) C(48) 3.036 ? . 1_645
H(97) C(77) 3.180 ? . 1_645
H(97) C(79) 3.083 ? . 1_645
H(97) C(84) 3.216 ? . 1_645
H(97) C(86) 2.876 ? . 1_645
H(97) C(89) 2.926 ? . 1_645
H(97) H(25) 3.391 ? . 1_645
H(97) H(62) 2.883 ? . 1_645
H(97) H(78) 3.319 ? . 1_645
H(97) H(82) 3.404 ? . 1_645
H(97) H(99) 3.534 ? . 2_756
H(98) C(36) 3.436 ? . 2_666
H(98) C(37) 2.854 ? . 2_666
H(98) C(42) 3.420 ? . 2_666
H(98) C(43) 2.828 ? . 2_666
H(98) C(49) 3.453 ? . 2_666
H(98) C(52) 3.178 ? . 2_666
H(98) C(54) 3.119 ? . 2_666
H(98) H(5) 3.205 ? . 2_666
H(98) H(18) 2.814 ? . 2_666
H(98) H(23) 3.206 ? . 2_666
H(99) C(70) 3.583 ? . 2_756
H(99) C(83) 3.023 ? . 2_756
H(99) C(98) 3.418 ? . 2_756
H(99) H(25) 3.593 ? . 2_666
H(99) H(73) 2.889 ? . 2_756
H(99) H(74) 3.308 ? . 2_666
H(99) H(97) 3.534 ? . 2_756
H(100) C(60) 3.052 ? . 2_767
H(100) C(71) 3.099 ? . 2_767
H(100) H(4) 2.780 ? . 2_767
H(100) H(9) 2.938 ? . 2_767
H(100) H(36) 3.187 ? . 2_767
H(100) H(50) 3.255 ? . 2_767
H(101) C(71) 3.423 ? . .
H(101) H(4) 2.843 ? . 2_767
H(101) H(27) 3.096 ? . 1_556
H(101) H(50) 2.902 ? . .

loop_
_geom_torsion_atom_site_label_1
_geom_torsion_atom_site_label_2
_geom_torsion_atom_site_label_3
_geom_torsion_atom_site_label_4
_geom_torsion
_geom_torsion_publ_flag
_geom_torsion_site_symmetry_1
_geom_torsion_site_symmetry_2
_geom_torsion_site_symmetry_3
_geom_torsion_site_symmetry_4
C(13) S(1) C(22) C(11) 177.9(3) ? . . . .
C(13) S(1) C(22) C(26) -0.3(3) ? . . . .
C(22) S(1) C(13) C(14) 0.3(3) ? . . . .
C(22) S(1) C(13) C(13) -179.6(3) ? . . . 2_766
O(9) S(2) C(23) C(38) 52.7(5) ? . . . .
O(9) S(2) C(23) C(41) -121.5(4) ? . . . .
C(23) S(2) O(9) C(18) 41.3(4) ? . . . .
O(9) S(2) C(31) C(69) -56.3(4) ? . . . .
O(9) S(2) C(31) C(74) 62.9(4) ? . . . .
O(9) S(2) C(31) C(85) -177.1(4) ? . . . .
C(31) S(2) O(9) C(18) 163.6(4) ? . . . .
O(9) S(2) C(33) C(34) -10.1(4) ? . . . .
O(9) S(2) C(33) C(40) 175.4(4) ? . . . .
C(33) S(2) O(9) C(18) -79.4(4) ? . . . .
C(23) S(2) C(31) C(69) 61.5(5) ? . . . .
C(23) S(2) C(31) C(74) -179.2(3) ? . . . .
C(23) S(2) C(31) C(85) -59.2(5) ? . . . .
C(31) S(2) C(23) C(38) -62.9(5) ? . . . .
C(31) S(2) C(23) C(41) 122.9(5) ? . . . .
C(23) S(2) C(33) C(34) -129.3(4) ? . . . .
C(23) S(2) C(33) C(40) 56.3(5) ? . . . .
C(33) S(2) C(23) C(38) 172.9(4) ? . . . .
C(33) S(2) C(23) C(41) -1.4(5) ? . . . .
C(31) S(2) C(33) C(34) 103.6(4) ? . . . .
C(31) S(2) C(33) C(40) -70.9(4) ? . . . .
C(33) S(2) C(31) C(69) -173.5(4) ? . . . .
C(33) S(2) C(31) C(74) -54.3(4) ? . . . .
C(33) S(2) C(31) C(85) 65.7(5) ? . . . .
O(7) Si(3) C(20) C(51) -86.6(4) ? . . . .
O(7) Si(3) C(20) C(60) 86.9(5) ? . . . .
C(20) Si(3) O(7) C(25) 38.8(4) ? . . . .
O(7) Si(3) C(44) C(80) -175.0(3) ? . . . .
O(7) Si(3) C(44) C(82) -52.9(4) ? . . . .
O(7) Si(3) C(44) C(92) 65.0(4) ? . . . .
C(44) Si(3) O(7) C(25) 164.3(3) ? . . . .
O(7) Si(3) C(45) C(70) 172.5(5) ? . . . .
O(7) Si(3) C(45) C(95) -10.4(6) ? . . . .
C(45) Si(3) O(7) C(25) -79.4(4) ? . . . .
C(20) Si(3) C(44) C(80) -54.2(4) ? . . . .
C(20) Si(3) C(44) C(82) 67.9(4) ? . . . .
C(20) Si(3) C(44) C(92) -174.2(3) ? . . . .
C(44) Si(3) C(20) C(51) 155.8(4) ? . . . .
C(44) Si(3) C(20) C(60) -30.7(6) ? . . . .
C(20) Si(3) C(45) C(70) 53.6(6) ? . . . .
C(20) Si(3) C(45) C(95) -129.4(6) ? . . . .
C(45) Si(3) C(20) C(51) 31.3(5) ? . . . .
C(45) Si(3) C(20) C(60) -155.2(5) ? . . . .
C(44) Si(3) C(45) C(70) -75.0(6) ? . . . .
C(44) Si(3) C(45) C(95) 102.0(6) ? . . . .
C(45) Si(3) C(44) C(80) 69.8(4) ? . . . .
C(45) Si(3) C(44) C(82) -168.2(4) ? . . . .
C(45) Si(3) C(44) C(92) -50.2(4) ? . . . .
C(11) Si(4) C(27) C(15) 0.4(4) ? . . . .
C(27) Si(4) C(11) C(16) -0.6(3) ? . . . .
C(27) Si(4) C(11) C(22) 177.3(4) ? . . . .
O(8) Si(5) C(35) C(36) 116.5(5) ? . . . .
O(8) Si(5) C(35) C(55) -55.7(6) ? . . . .
C(35) Si(5) O(8) C(21) -43.4(4) ? . . . .
O(8) Si(5) C(37) C(43) 12.6(6) ? . . . .
O(8) Si(5) C(37) C(52) -171.2(5) ? . . . .
C(37) Si(5) O(8) C(21) 76.2(3) ? . . . .
O(8) Si(5) C(39) C(64) -178.5(3) ? . . . .
O(8) Si(5) C(39) C(81) 59.1(4) ? . . . .
O(8) Si(5) C(39) C(87) -59.3(4) ? . . . .
C(39) Si(5) O(8) C(21) -166.5(3) ? . . . .
C(35) Si(5) C(37) C(43) 130.2(5) ? . . . .
C(35) Si(5) C(37) C(52) -53.6(6) ? . . . .
C(37) Si(5) C(35) C(36) -1.6(6) ? . . . .
C(37) Si(5) C(35) C(55) -173.8(5) ? . . . .
C(35) Si(5) C(39) C(64) 63.5(4) ? . . . .
C(35) Si(5) C(39) C(81) -58.8(5) ? . . . .
C(35) Si(5) C(39) C(87) -177.3(4) ? . . . .
C(39) Si(5) C(35) C(36) -126.8(5) ? . . . .
C(39) Si(5) C(35) C(55) 60.9(6) ? . . . .
C(37) Si(5) C(39) C(64) -62.2(4) ? . . . .
C(37) Si(5) C(39) C(81) 175.5(4) ? . . . .
C(37) Si(5) C(39) C(87) 57.0(4) ? . . . .
C(39) Si(5) C(37) C(43) -101.7(5) ? . . . .
C(39) Si(5) C(37) C(52) 74.6(6) ? . . . .
O(10) Si(6) C(30) C(47) 163.6(5) ? . . . .
O(10) Si(6) C(30) C(61) -20.1(6) ? . . . .
C(30) Si(6) O(10) C(28) -165.7(4) ? . . . .
O(10) Si(6) C(48) C(77) -86.2(4) ? . . . .
O(10) Si(6) C(48) C(86) 88.7(5) ? . . . .
C(48) Si(6) O(10) C(28) -49.2(5) ? . . . .
O(10) Si(6) C(67) C(78) -176.2(4) ? . . . .
O(10) Si(6) C(67) C(91) -54.1(6) ? . . . .
O(10) Si(6) C(67) C(96) 66.8(5) ? . . . .
C(67) Si(6) O(10) C(28) 77.1(5) ? . . . .
C(30) Si(6) C(48) C(77) 27.3(5) ? . . . .
C(30) Si(6) C(48) C(86) -157.8(4) ? . . . .
C(48) Si(6) C(30) C(47) 47.9(6) ? . . . .
C(48) Si(6) C(30) C(61) -135.8(5) ? . . . .
C(30) Si(6) C(67) C(78) 69.2(5) ? . . . .
C(30) Si(6) C(67) C(91) -168.7(5) ? . . . .
C(30) Si(6) C(67) C(96) -47.8(6) ? . . . .
C(67) Si(6) C(30) C(47) -78.1(5) ? . . . .
C(67) Si(6) C(30) C(61) 98.2(5) ? . . . .
C(48) Si(6) C(67) C(78) -53.6(6) ? . . . .
C(48) Si(6) C(67) C(91) 68.4(6) ? . . . .
C(48) Si(6) C(67) C(96) -170.7(5) ? . . . .
C(67) Si(6) C(48) C(77) 150.0(4) ? . . . .
C(67) Si(6) C(48) C(86) -35.1(5) ? . . . .
Si(3) O(7) C(25) C(12) -171.3(2) ? . . . .
Si(5) O(8) C(21) C(17) 158.7(2) ? . . . .
S(2) O(9) C(18) C(12) -153.9(3) ? . . . .
Si(6) O(10) C(28) C(17) 163.9(3) ? . . . .
Si(4) C(11) C(16) C(15) 0.5(5) ? . . . .
Si(4) C(11) C(16) C(29) 176.1(4) ? . . . .
Si(4) C(11) C(22) S(1) 176.5(2) ? . . . .
Si(4) C(11) C(22) C(26) -5.8(7) ? . . . .
C(16) C(11) C(22) S(1) -6.2(7) ? . . . .
C(16) C(11) C(22) C(26) 171.5(5) ? . . . .
C(22) C(11) C(16) C(15) -177.0(4) ? . . . .
C(22) C(11) C(16) C(29) -1.4(9) ? . . . .
C(18) C(12) C(19) C(26) -90.3(4) ? . . . .
C(19) C(12) C(18) O(9) 175.8(3) ? . . . .
C(18) C(12) C(24) C(14) 87.6(3) ? . . . .
C(24) C(12) C(18) O(9) 61.8(4) ? . . . .
C(18) C(12) C(25) O(7) -60.3(5) ? . . . .
C(25) C(12) C(18) O(9) -62.8(5) ? . . . .
C(19) C(12) C(24) C(14) -27.4(4) ? . . . .
C(24) C(12) C(19) C(26) 26.9(4) ? . . . .
C(19) C(12) C(25) O(7) 58.5(4) ? . . . .
C(25) C(12) C(19) C(26) 148.6(4) ? . . . .
C(24) C(12) C(25) O(7) 176.1(3) ? . . . .
C(25) C(12) C(24) C(14) -148.4(3) ? . . . .
S(1) C(13) C(13) C(14) -0.1(5) ? . . 2_766 2_766
S(1) C(13) C(14) C(24) -179.3(4) ? . . . .
S(1) C(13) C(14) C(26) -0.2(4) ? . . . .
C(13) C(13) C(14) C(24) 0.6(9) ? 2_766 . . .
C(13) C(13) C(14) C(26) 179.7(4) ? 2_766 . . .
C(14) C(13) C(13) S(1) 0.1(5) ? . . 2_766 2_766
C(13) C(14) C(24) C(12) -163.3(5) ? . . . .
C(13) C(14) C(26) C(19) -179.7(3) ? . . . .
C(13) C(14) C(26) C(22) 0.0(5) ? . . . .
C(24) C(14) C(26) C(19) -0.4(5) ? . . . .
C(24) C(14) C(26) C(22) 179.3(3) ? . . . .
C(26) C(14) C(24) C(12) 17.6(4) ? . . . .
C(16) C(15) C(27) Si(4) -0.2(5) ? . . . .
C(27) C(15) C(16) C(11) -0.2(5) ? . . . .
C(27) C(15) C(16) C(29) -176.9(4) ? . . . .
C(16) C(15) C(32) C(17) 13.8(5) ? . . . .
C(32) C(15) C(16) C(11) 176.9(4) ? . . . .
C(32) C(15) C(16) C(29) 0.2(5) ? . . . .
C(27) C(15) C(32) C(17) -169.9(5) ? . . . .
C(32) C(15) C(27) Si(4) -176.4(4) ? . . . .
C(11) C(16) C(29) C(17) 170.3(5) ? . . . .
C(15) C(16) C(29) C(17) -14.0(5) ? . . . .
C(21) C(17) C(28) O(10) 56.0(6) ? . . . .
C(28) C(17) C(21) O(8) 58.1(5) ? . . . .
C(21) C(17) C(29) C(16) -94.8(4) ? . . . .
C(29) C(17) C(21) O(8) -62.0(4) ? . . . .
C(21) C(17) C(32) C(15) 95.8(4) ? . . . .
C(32) C(17) C(21) O(8) -177.4(3) ? . . . .
C(28) C(17) C(29) C(16) 144.3(4) ? . . . .
C(29) C(17) C(28) O(10) 176.5(4) ? . . . .
C(28) C(17) C(32) C(15) -141.4(4) ? . . . .
C(32) C(17) C(28) O(10) -65.7(5) ? . . . .
C(29) C(17) C(32) C(15) -21.8(4) ? . . . .
C(32) C(17) C(29) C(16) 22.0(4) ? . . . .
C(12) C(19) C(26) C(14) -16.7(4) ? . . . .
C(12) C(19) C(26) C(22) 163.6(5) ? . . . .
Si(3) C(20) C(51) C(53) 173.1(5) ? . . . .
Si(3) C(20) C(60) C(71) -172.2(4) ? . . . .
C(51) C(20) C(60) C(71) 1.4(8) ? . . . .
C(60) C(20) C(51) C(53) -1.0(9) ? . . . .
S(1) C(22) C(26) C(14) 0.2(4) ? . . . .
S(1) C(22) C(26) C(19) 179.9(2) ? . . . .
C(11) C(22) C(26) C(14) -177.7(4) ? . . . .
C(11) C(22) C(26) C(19) 1.9(8) ? . . . .
S(2) C(23) C(38) C(50) -175.7(5) ? . . . .
S(2) C(23) C(41) C(62) 175.5(5) ? . . . .
C(38) C(23) C(41) C(62) 1.1(9) ? . . . .
C(41) C(23) C(38) C(50) -1.1(9) ? . . . .
Si(6) C(30) C(47) C(63) 174.8(5) ? . . . .
Si(6) C(30) C(61) C(72) -175.1(5) ? . . . .
C(47) C(30) C(61) C(72) 1.4(10) ? . . . .
C(61) C(30) C(47) C(63) -1.7(10) ? . . . .
S(2) C(33) C(34) C(56) -174.3(4) ? . . . .
S(2) C(33) C(40) C(73) 174.2(4) ? . . . .
C(34) C(33) C(40) C(73) -0.4(6) ? . . . .
C(40) C(33) C(34) C(56) 0.5(7) ? . . . .
C(33) C(34) C(56) C(66) 0.1(7) ? . . . .
Si(5) C(35) C(36) C(65) -174.0(5) ? . . . .
Si(5) C(35) C(55) C(58) 173.1(5) ? . . . .
C(36) C(35) C(55) C(58) 0.2(7) ? . . . .
C(55) C(35) C(36) C(65) -1.5(9) ? . . . .
C(35) C(36) C(65) C(76) 1.6(11) ? . . . .
Si(5) C(37) C(43) C(54) 178.6(5) ? . . . .
Si(5) C(37) C(52) C(49) -177.8(5) ? . . . .
C(43) C(37) C(52) C(49) -1.5(10) ? . . . .
C(52) C(37) C(43) C(54) 2.1(9) ? . . . .
C(23) C(38) C(50) C(46) 0.5(9) ? . . . .
C(33) C(40) C(73) C(66) -0.3(7) ? . . . .
C(23) C(41) C(62) C(46) -0.4(9) ? . . . .
C(49) C(42) C(54) C(43) 0.2(8) ? . . . .
C(54) C(42) C(49) C(52) 0.5(10) ? . . . .
C(37) C(43) C(54) C(42) -1.5(10) ? . . . .
Si(3) C(45) C(70) C(83) 176.5(6) ? . . . .
Si(3) C(45) C(95) C(93) -176.0(8) ? . . . .
C(70) C(45) C(95) C(93) 1.2(13) ? . . . .
C(95) C(45) C(70) C(83) -0.5(11) ? . . . .
C(50) C(46) C(62) C(41) -0.3(8) ? . . . .
C(62) C(46) C(50) C(38) 0.3(8) ? . . . .
C(30) C(47) C(63) C(59) 1.3(10) ? . . . .
Si(6) C(48) C(77) C(84) 176.8(5) ? . . . .
Si(6) C(48) C(86) C(89) -175.6(5) ? . . . .
C(77) C(48) C(86) C(89) -0.5(9) ? . . . .
C(86) C(48) C(77) C(84) 1.4(9) ? . . . .
C(42) C(49) C(52) C(37) 0.3(9) ? . . . .
C(20) C(51) C(53) C(68) -0.3(8) ? . . . .
C(51) C(53) C(68) C(71) 1.3(10) ? . . . .
C(35) C(55) C(58) C(76) 1.1(11) ? . . . .
C(34) C(56) C(66) C(73) -0.8(9) ? . . . .
C(57) C(57) C(75) C(97) -172.9(6) ? 2_767 . . .
C(55) C(58) C(76) C(65) -1.1(12) ? . . . .
C(63) C(59) C(72) C(61) 0.4(10) ? . . . .
C(72) C(59) C(63) C(47) -0.7(11) ? . . . .
C(20) C(60) C(71) C(68) -0.6(10) ? . . . .
C(30) C(61) C(72) C(59) -0.8(11) ? . . . .
C(36) C(65) C(76) C(58) -0.2(9) ? . . . .
C(56) C(66) C(73) C(40) 0.9(10) ? . . . .
C(53) C(68) C(71) C(60) -0.8(10) ? . . . .
C(45) C(70) C(83) C(98) -1.5(13) ? . . . .
C(48) C(77) C(84) C(79) -0.7(10) ? . . . .
C(84) C(79) C(89) C(86) 1.9(11) ? . . . .
C(89) C(79) C(84) C(77) -1.0(11) ? . . . .
C(70) C(83) C(98) C(93) 3.0(16) ? . . . .
C(48) C(86) C(89) C(79) -1.1(11) ? . . . .
C(95) C(93) C(98) C(83) -2.3(18) ? . . . .
C(98) C(93) C(95) C(45) 0.2(13) ? . . . .
